data_7229076
loop_
_publ_author_name
'Shao, Dong'
'Shi, Le'
'Shen, Fuxing'
'Wang, Xin-Yi'

_publ_section_title
;
 A cyano-bridged coordination nanotube showing field-induced slow magnetic
 relaxation
;
_journal_name_full CrystEngComm
_journal_paper_doi 10.1039/C7CE01436H
_journal_year 2017
_chemical_formula_sum 'C114 H171 Co10 N42 O38'
_chemical_formula_weight 3327.22
_space_group_crystal_system monoclinic
_space_group_IT_number 14
_space_group_name_Hall '-P 2ybc'
_space_group_name_H-M_alt 'P 1 21/c 1'
_symmetry_space_group_name_Hall '-P 2ybc'
_symmetry_space_group_name_H-M 'P 1 21/c 1'
_atom_sites_solution_hydrogens mixed
_audit_creation_method SHELXL-2014/7
_audit_update_record
;
2017-08-05 deposited with the CCDC.
2017-09-06 downloaded from the CCDC.
;
_cell_angle_alpha 90
_cell_angle_beta 97.584(3)
_cell_angle_gamma 90
_cell_formula_units_Z 4
_cell_length_a 17.249(3)
_cell_length_b 28.481(5)
_cell_length_c 31.388(6)
_cell_measurement_reflns_used 9958
_cell_measurement_temperature 120(2)
_cell_measurement_theta_max 24.02
_cell_measurement_theta_min 2.18
_cell_volume 15285(5)
_computing_cell_refinement 'Bruker SAINT'
_computing_data_collection 'Bruker APEX2'
_computing_data_reduction 'Bruker SAINT'
_computing_molecular_graphics 'Bruker SHELXTL'
_computing_publication_material 'Bruker SHELXTL'
_computing_structure_refinement 'SHELXL-2014/7 (Sheldrick, 2014)'
_computing_structure_solution 'SHELXL-2014/7 (Sheldrick, 2014)'
_diffrn_ambient_temperature 120(2)
_diffrn_measured_fraction_theta_full 0.999
_diffrn_measured_fraction_theta_max 0.999
_diffrn_measurement_device_type 'Bruker APEX-II CCD'
_diffrn_measurement_method '\f and \w scans'
_diffrn_radiation_type MoK\a
_diffrn_radiation_wavelength 0.71073
_diffrn_reflns_av_R_equivalents 0.0593
_diffrn_reflns_av_unetI/netI 0.0794
_diffrn_reflns_Laue_measured_fraction_full 0.999
_diffrn_reflns_Laue_measured_fraction_max 0.999
_diffrn_reflns_limit_h_max 22
_diffrn_reflns_limit_h_min -19
_diffrn_reflns_limit_k_max 31
_diffrn_reflns_limit_k_min -36
_diffrn_reflns_limit_l_max 35
_diffrn_reflns_limit_l_min -40
_diffrn_reflns_number 100663
_diffrn_reflns_point_group_measured_fraction_full 0.999
_diffrn_reflns_point_group_measured_fraction_max 0.999
_diffrn_reflns_theta_full 25.242
_diffrn_reflns_theta_max 27.102
_diffrn_reflns_theta_min 1.430
_diffrn_source 'sealed tube'
_exptl_absorpt_coefficient_mu 1.140
_exptl_absorpt_correction_T_max 0.634
_exptl_absorpt_correction_T_min 0.553
_exptl_absorpt_correction_type multi-scan
_exptl_absorpt_process_details 'SADABS; Bruker, 2000'
_exptl_crystal_colour ORANGE
_exptl_crystal_density_diffrn 1.446
_exptl_crystal_description BLOCK
_exptl_crystal_F_000 6892
_exptl_crystal_size_max 0.940
_exptl_crystal_size_mid 0.440
_exptl_crystal_size_min 0.400
_refine_diff_density_max 1.254
_refine_diff_density_min -0.754
_refine_diff_density_rms 0.125
_refine_ls_extinction_method none
_refine_ls_goodness_of_fit_ref 1.022
_refine_ls_hydrogen_treatment constr
_refine_ls_matrix_type full
_refine_ls_number_parameters 1718
_refine_ls_number_reflns 33718
_refine_ls_number_restraints 73
_refine_ls_restrained_S_all 1.032
_refine_ls_R_factor_all 0.1350
_refine_ls_R_factor_gt 0.0792
_refine_ls_shift/su_max 0.001
_refine_ls_shift/su_mean 0.000
_refine_ls_structure_factor_coef Fsqd
_refine_ls_weighting_details 'w=1/[\s^2^(Fo^2^)+(0.1727P)^2^] where P=(Fo^2^+2Fc^2^)/3'
_refine_ls_weighting_scheme calc
_refine_ls_wR_factor_gt 0.2318
_refine_ls_wR_factor_ref 0.2764
_reflns_Friedel_coverage 0.000
_reflns_number_gt 18833
_reflns_number_total 33718
_reflns_threshold_expression 'I > 2\s(I)'
_cod_data_source_file c7ce01436h2.cif
_cod_data_source_block Co-D5h-nanotube
_cod_depositor_comments
;
The following automatic conversions were performed:

'_exptl_absorpt_correction_type' value 'Multi-scan' changed to
'multi-scan' according to
/home/data/users/saulius/crontab/automatic-downloads/rss-feeds/RSC/lib/dictionaries/cif_core.dic
dictionary named 'cif_core.dic' version 2.4.2 from 2011-04-26.

Automatic conversion script
Id: cif_fix_values 4973 2017-02-22 13:04:09Z antanas 
;
_cod_database_code 7229076
_shelx_shelxl_version_number 2014/7
_shelx_space_group_comment
;
The symmetry employed for this shelxl refinement is uniquely defined
by the following loop, which should always be used as a source of
symmetry information in preference to the above space-group names.
They are only intended as comments.
;
_shelx_estimated_absorpt_t_min 0.414
_shelx_estimated_absorpt_t_max 0.658

loop_
_space_group_symop_operation_xyz
'x, y, z'
'-x, y+1/2, -z+1/2'
'-x, -y, -z'
'x, -y-1/2, z-1/2'

loop_
_atom_site_label
_atom_site_type_symbol
_atom_site_fract_x
_atom_site_fract_y
_atom_site_fract_z
_atom_site_U_iso_or_equiv
_atom_site_adp_type
_atom_site_occupancy
_atom_site_site_symmetry_order
_atom_site_calc_flag
_atom_site_refinement_flags_posn
_atom_site_refinement_flags_adp
_atom_site_refinement_flags_occupancy
Co9 Co 0.12704(4) 0.43108(2) 0.75073(2) 0.03518(18) Uani 1 1 d . . .
Co3 Co 0.71816(4) 0.70599(2) 0.49989(2) 0.03725(18) Uani 1 1 d . . .
Co2 Co 0.92784(4) 0.82686(2) 0.52999(2) 0.03766(18) Uani 1 1 d . . .
Co10 Co -0.06901(4) 0.52916(3) 0.80526(3) 0.0429(2) Uani 1 1 d . U .
Co6 Co 0.64752(4) 0.56425(3) 0.77589(3) 0.04077(19) Uani 1 1 d . . .
Co1 Co 1.20125(4) 0.83007(3) 0.49725(3) 0.0465(2) Uani 1 1 d . . .
Co5 Co 0.65499(5) 0.67148(3) 0.64753(3) 0.0483(2) Uani 1 1 d . . .
Co7 Co 0.35496(4) 0.53941(3) 0.75233(3) 0.0464(2) Uani 1 1 d . . .
Co8 Co 0.20798(5) 0.31854(3) 0.64618(3) 0.0502(2) Uani 1 1 d . . .
Co4 Co 0.47488(5) 0.79725(4) 0.46543(3) 0.0626(3) Uani 1 1 d . . .
O1 O 0.9893(2) 0.75776(14) 0.52174(15) 0.0535(10) Uani 1 1 d . . .
N42 N 0.9083(3) 0.80868(17) 0.46182(16) 0.0447(11) Uani 1 1 d . . .
O2 O 0.9821(2) 0.80059(15) 0.59574(14) 0.0536(10) Uani 1 1 d . . .
C13 C 0.6521(3) 0.6104(2) 0.7332(2) 0.0456(13) Uani 1 1 d . . .
N6 N 1.0399(3) 0.85190(16) 0.52112(17) 0.0462(11) Uani 1 1 d . . .
N17 N 0.4706(3) 0.56504(16) 0.76074(17) 0.0466(12) Uani 1 1 d . . .
N22 N 0.0363(3) 0.49457(17) 0.80309(17) 0.0481(12) Uani 1 1 d . . .
C18 C 0.5362(3) 0.56574(19) 0.76591(19) 0.0414(12) Uani 1 1 d . . .
N41 N 0.8560(2) 0.88025(15) 0.49777(15) 0.0406(10) Uani 1 1 d . . .
C20 C 0.0724(3) 0.47132(19) 0.78346(18) 0.0398(12) Uani 1 1 d . . .
C6 C 1.1008(3) 0.84364(19) 0.5125(2) 0.0451(13) Uani 1 1 d . . .
N7 N 0.8283(3) 0.78414(17) 0.53642(16) 0.0459(11) Uani 1 1 d . . .
C9 C 0.7562(3) 0.71111(19) 0.4455(2) 0.0426(13) Uani 1 1 d . . .
C11 C 0.6767(3) 0.70105(19) 0.5527(2) 0.0430(13) Uani 1 1 d . . .
C28 C 0.8614(3) 0.8334(2) 0.4368(2) 0.0476(14) Uani 1 1 d . . .
N10 N 0.6517(3) 0.69691(18) 0.58472(18) 0.0536(13) Uani 1 1 d . . .
N40 N 0.9135(3) 0.88150(17) 0.57690(15) 0.0436(11) Uani 1 1 d . . .
C32 C 1.0027(4) 0.7305(2) 0.5593(3) 0.069(2) Uani 1 1 d . . .
H14A H 1.0400 0.7048 0.5558 0.082 Uiso 1 1 calc R U .
H14B H 0.9532 0.7167 0.5663 0.082 Uiso 1 1 calc R U .
C7 C 0.7858(3) 0.7551(2) 0.52330(18) 0.0415(13) Uani 1 1 d . . .
C22 C 0.1909(3) 0.41257(19) 0.8015(2) 0.0424(13) Uani 1 1 d . . .
O6 O 0.5208(3) 0.67227(19) 0.63897(18) 0.0750(15) Uani 1 1 d . . .
C12 C 0.6394(3) 0.7493(2) 0.4807(2) 0.0480(14) Uani 1 1 d . . .
C14 C 0.6494(3) 0.6105(2) 0.8193(2) 0.0464(14) Uani 1 1 d . . .
O8 O 0.4027(3) 0.48164(17) 0.71209(19) 0.0724(14) Uani 1 1 d . . .
N18 N 0.2485(3) 0.50517(18) 0.73806(19) 0.0549(13) Uani 1 1 d . . .
N12 N 0.6536(3) 0.63627(19) 0.70516(18) 0.0557(13) Uani 1 1 d . . .
C19 C 0.2011(3) 0.4784(2) 0.74255(19) 0.0425(13) Uani 1 1 d . . .
C8 C 0.7940(4) 0.6599(2) 0.5171(2) 0.0533(15) Uani 1 1 d . . .
N35 N 0.7552(3) 0.71419(19) 0.66419(17) 0.0549(13) Uani 1 1 d . . .
C31 C 0.9622(4) 0.7336(2) 0.4838(2) 0.0595(17) Uani 1 1 d . . .
H13A H 0.9119 0.7178 0.4865 0.071 Uiso 1 1 calc R U .
H13B H 1.0006 0.7094 0.4778 0.071 Uiso 1 1 calc R U .
C15 C 0.7576(3) 0.5638(2) 0.7872(2) 0.0511(15) Uani 1 1 d . . .
O7 O 0.3519(3) 0.5652(2) 0.68248(19) 0.0781(15) Uani 1 1 d . . .
C21 C 0.1783(3) 0.3880(2) 0.71947(19) 0.0464(13) Uani 1 1 d . . .
C94 C -0.1466(5) 0.4853(4) 0.7188(3) 0.093(3) Uani 1 1 d . . .
H94A H -0.1976 0.5016 0.7171 0.111 Uiso 1 1 calc R U .
H94B H -0.1408 0.4738 0.6897 0.111 Uiso 1 1 calc R U .
C23 C 0.0511(3) 0.3838(2) 0.7588(2) 0.0500(14) Uani 1 1 d . . .
N11 N 0.5895(3) 0.7738(2) 0.4698(2) 0.0723(18) Uani 1 1 d . . .
C3 C 1.1897(4) 0.7653(3) 0.5065(3) 0.067(2) Uani 1 1 d . . .
C16 C 0.6432(4) 0.5157(3) 0.8172(3) 0.068(2) Uani 1 1 d . . .
N32 N 0.3922(3) 0.4822(2) 0.7948(3) 0.0720(18) Uani 1 1 d . . .
N23 N 0.2080(3) 0.36155(19) 0.69922(19) 0.0612(14) Uani 1 1 d . . .
C36 C 0.8720(3) 0.91768(19) 0.56553(19) 0.0423(13) Uani 1 1 d . . .
N29 N -0.1354(3) 0.4648(3) 0.7843(3) 0.088(3) Uani 1 1 d . . .
N28 N -0.0970(3) 0.4948(2) 0.8597(2) 0.0632(16) Uani 1 1 d . . .
C5 C 1.1614(4) 0.8202(2) 0.4389(3) 0.0580(17) Uani 1 1 d . . .
N31 N 0.3283(3) 0.5582(3) 0.8137(2) 0.0723(18) Uani 1 1 d . . .
O5 O 0.6109(3) 0.60239(17) 0.61706(17) 0.0701(13) Uani 1 1 d . . .
O12 O -0.0809(4) 0.5209(3) 0.7328(2) 0.123(3) Uani 1 1 d . U .
N36 N 0.7573(4) 0.63081(19) 0.63553(19) 0.0642(15) Uani 1 1 d . . .
C24 C 0.0664(3) 0.4517(2) 0.6990(2) 0.0446(13) Uani 1 1 d . . .
C10 C 0.6505(4) 0.6568(2) 0.4781(2) 0.0550(16) Uani 1 1 d . . .
N37 N 0.4598(3) 0.7984(3) 0.3976(2) 0.080(2) Uani 1 1 d . . .
C1 C 1.3013(4) 0.8204(2) 0.4813(2) 0.0608(18) Uani 1 1 d . . .
N33 N 0.2985(3) 0.6081(2) 0.7459(3) 0.0740(19) Uani 1 1 d . . .
C38 C 0.8347(3) 0.91668(19) 0.5197(2) 0.0438(13) Uani 1 1 d . . .
O11 O -0.0109(4) 0.5921(2) 0.7766(3) 0.127(3) Uani 1 1 d . . .
N19 N 0.2298(3) 0.4010(2) 0.83232(19) 0.0593(14) Uani 1 1 d . . .
N24 N 0.2230(3) 0.28716(18) 0.58709(18) 0.0531(13) Uani 1 1 d . . .
C39 C 0.7832(4) 0.9501(2) 0.5013(2) 0.0582(17) Uani 1 1 d . . .
H21 H 0.7692 0.9765 0.5171 0.070 Uiso 1 1 calc R U .
N25 N 0.2285(5) 0.2535(2) 0.6864(2) 0.083(2) Uani 1 1 d . . .
C67 C 0.8235(4) 0.6514(3) 0.6393(2) 0.0649(18) Uani 1 1 d . . .
O10 O 0.3374(3) 0.3084(3) 0.6684(2) 0.107(2) Uani 1 1 d . . .
C27 C 0.8283(3) 0.8743(2) 0.45740(19) 0.0456(13) Uani 1 1 d . . .
C50 C 0.4284(6) 0.6909(4) 0.4768(4) 0.107(4) Uani 1 1 d . . .
H38A H 0.4777 0.6728 0.4813 0.129 Uiso 1 1 calc R U .
H38B H 0.3853 0.6689 0.4670 0.129 Uiso 1 1 calc R U .
C4 C 1.2145(4) 0.8951(3) 0.4878(3) 0.069(2) Uani 1 1 d . . .
C26 C 0.7749(4) 0.9051(2) 0.4367(2) 0.0656(18) Uani 1 1 d . . .
H8 H 0.7536 0.9000 0.4076 0.079 Uiso 1 1 calc R U .
N20 N 0.0048(3) 0.3570(2) 0.7641(2) 0.0712(17) Uani 1 1 d . . .
N16 N 0.6523(3) 0.6383(2) 0.8462(2) 0.0641(15) Uani 1 1 d . . .
N30 N -0.0162(4) 0.5706(3) 0.8572(3) 0.088(2) Uani 1 1 d . . .
C68 C 0.8237(4) 0.6982(3) 0.6569(2) 0.0670(19) Uani 1 1 d . . .
C30 C 0.9515(4) 0.7686(2) 0.4483(2) 0.0557(16) Uani 1 1 d . . .
H12A H 1.0031 0.7790 0.4413 0.067 Uiso 1 1 calc R U .
H12B H 0.9223 0.7543 0.4223 0.067 Uiso 1 1 calc R U .
C17 C 0.6484(4) 0.5168(3) 0.7334(3) 0.071(2) Uani 1 1 d . . .
N21 N 0.0326(4) 0.4643(2) 0.6675(2) 0.0748(17) Uani 1 1 d . . .
C102 C 0.0978(5) 0.2536(3) 0.6851(3) 0.068(2) Uani 1 1 d . . .
N34 N 0.6159(4) 0.7356(2) 0.67607(19) 0.0647(15) Uani 1 1 d . . .
C35 C 0.9512(4) 0.8751(3) 0.6213(2) 0.0601(17) Uani 1 1 d . . .
H17A H 0.9122 0.8644 0.6397 0.072 Uiso 1 1 calc R U .
H17B H 0.9735 0.9053 0.6328 0.072 Uiso 1 1 calc R U .
C34 C 1.0148(4) 0.8393(3) 0.6217(2) 0.0639(18) Uani 1 1 d . . .
H16A H 1.0601 0.8527 0.6095 0.077 Uiso 1 1 calc R U .
H16B H 1.0325 0.8287 0.6514 0.077 Uiso 1 1 calc R U .
N38 N 0.4334(4) 0.7263(3) 0.4441(3) 0.094(3) Uani 1 1 d . . .
N9 N 0.6097(4) 0.6276(2) 0.4661(3) 0.089(2) Uani 1 1 d . . .
N26 N 0.0972(4) 0.2899(3) 0.6586(3) 0.085(2) Uani 1 1 d . . .
C92 C -0.0011(8) 0.5807(4) 0.7290(3) 0.116(4) Uani 1 1 d . . .
H92A H 0.0059 0.6101 0.7132 0.139 Uiso 1 1 calc R U .
H92B H 0.0459 0.5609 0.7281 0.139 Uiso 1 1 calc R U .
C57 C 0.7459(5) 0.7576(2) 0.6817(2) 0.0654(19) Uani 1 1 d . . .
C33 C 1.0361(4) 0.7634(2) 0.5938(3) 0.0663(19) Uani 1 1 d . . .
H15A H 1.0449 0.7468 0.6218 0.080 Uiso 1 1 calc R U .
H15B H 1.0868 0.7759 0.5874 0.080 Uiso 1 1 calc R U .
N39 N 0.5074(4) 0.8667(3) 0.4461(3) 0.084(2) Uani 1 1 d . . .
N14 N 0.6495(4) 0.4887(3) 0.7064(3) 0.104(3) Uani 1 1 d . . .
C72 C 0.2929(4) 0.6013(4) 0.8167(4) 0.092(3) Uani 1 1 d . . .
C2 C 1.2455(4) 0.8356(3) 0.5555(3) 0.0663(19) Uani 1 1 d . . .
N8 N 0.8401(4) 0.6311(2) 0.5254(2) 0.088(2) Uani 1 1 d . . .
C49 C 0.4142(7) 0.7129(5) 0.5177(5) 0.143(6) Uani 1 1 d . . .
H37A H 0.3599 0.7249 0.5157 0.172 Uiso 1 1 calc R U .
H37B H 0.4229 0.6900 0.5416 0.172 Uiso 1 1 calc R U .
C29 C 0.8390(5) 0.8258(3) 0.3895(3) 0.076(2) Uani 1 1 d . . .
C25 C 0.7527(4) 0.9435(2) 0.4586(3) 0.070(2) Uani 1 1 d . . .
H7 H 0.7166 0.9655 0.4446 0.083 Uiso 1 1 calc R U .
C41 C 0.4655(5) 0.8394(5) 0.3328(4) 0.103(4) Uani 1 1 d . . .
H29 H 0.4776 0.8670 0.3181 0.123 Uiso 1 1 calc R U .
C80 C 0.4227(6) 0.4410(3) 0.7765(4) 0.107(4) Uani 1 1 d . . .
H74A H 0.3798 0.4183 0.7684 0.128 Uiso 1 1 calc R U .
H74B H 0.4621 0.4260 0.7979 0.128 Uiso 1 1 calc R U .
C66 C 0.8983(5) 0.6321(4) 0.6274(3) 0.097(3) Uani 1 1 d . . .
H55A H 0.8971 0.5977 0.6286 0.145 Uiso 1 1 calc R U .
H55B H 0.9422 0.6438 0.6475 0.145 Uiso 1 1 calc R U .
H55C H 0.9045 0.6421 0.5982 0.145 Uiso 1 1 calc R U .
C83 C 0.3453(5) 0.5292(4) 0.8454(3) 0.090(3) Uani 1 1 d . . .
C53 C 0.4363(4) 0.7587(4) 0.3771(3) 0.073(2) Uani 1 1 d . . .
C43 C 0.5028(4) 0.8770(3) 0.4058(4) 0.083(3) Uani 1 1 d . . .
C59 C 0.6645(5) 0.7681(2) 0.6864(3) 0.072(2) Uani 1 1 d . . .
C65 C 0.7417(5) 0.5832(3) 0.6193(3) 0.091(3) Uani 1 1 d . . .
H53A H 0.7421 0.5611 0.6436 0.109 Uiso 1 1 calc R U .
H53B H 0.7827 0.5735 0.6019 0.109 Uiso 1 1 calc R U .
C37 C 0.8585(4) 0.9585(2) 0.5936(2) 0.0660(19) Uani 1 1 d . . .
H19A H 0.8097 0.9538 0.6059 0.099 Uiso 1 1 calc R U .
H19B H 0.8547 0.9874 0.5764 0.099 Uiso 1 1 calc R U .
H19C H 0.9021 0.9612 0.6168 0.099 Uiso 1 1 calc R U .
C40 C 0.4395(6) 0.8021(5) 0.3124(3) 0.101(3) Uani 1 1 d . . .
H28 H 0.4295 0.8031 0.2819 0.122 Uiso 1 1 calc R U .
C99 C -0.1612(8) 0.4336(5) 0.8926(5) 0.135(5) Uani 1 1 d D U .
H99 H -0.1942 0.4068 0.8908 0.163 Uiso 1 1 calc R U .
C62 C 0.4858(5) 0.6294(3) 0.6276(3) 0.094(3) Uani 1 1 d . . .
H50A H 0.4310 0.6342 0.6145 0.112 Uiso 1 1 calc R U .
H50B H 0.4858 0.6094 0.6534 0.112 Uiso 1 1 calc R U .
N5 N 1.1832(5) 0.7255(3) 0.5119(3) 0.107(3) Uani 1 1 d . . .
C97 C -0.1620(5) 0.4416(3) 0.8147(6) 0.127(6) Uani 1 1 d . . .
C61 C 0.4924(5) 0.6950(3) 0.6718(3) 0.092(3) Uani 1 1 d . . .
H49A H 0.5008 0.6757 0.6982 0.110 Uiso 1 1 calc R U .
H49B H 0.4355 0.7005 0.6644 0.110 Uiso 1 1 calc R U .
C79 C 0.4582(4) 0.4537(3) 0.7388(4) 0.094(3) Uani 1 1 d . . .
H73A H 0.5070 0.4717 0.7472 0.113 Uiso 1 1 calc R U .
H73B H 0.4712 0.4251 0.7232 0.113 Uiso 1 1 calc R U .
C89 C -0.0198(5) 0.5590(4) 0.8925(4) 0.084(3) Uani 1 1 d . . .
C55 C 0.8806(7) 0.7693(4) 0.6881(4) 0.109(3) Uani 1 1 d . . .
H43 H 0.9251 0.7880 0.6979 0.131 Uiso 1 1 calc R U .
N15 N 0.6380(4) 0.4858(3) 0.8415(3) 0.101(3) Uani 1 1 d . . .
C60 C 0.5356(5) 0.7426(3) 0.6794(3) 0.085(2) Uani 1 1 d . . .
H48A H 0.5131 0.7658 0.6577 0.102 Uiso 1 1 calc R U .
H48B H 0.5294 0.7548 0.7083 0.102 Uiso 1 1 calc R U .
C78 C 0.4286(6) 0.4997(3) 0.6737(3) 0.090(3) Uani 1 1 d . . .
H72A H 0.4401 0.4738 0.6544 0.109 Uiso 1 1 calc R U .
H72B H 0.4762 0.5191 0.6807 0.109 Uiso 1 1 calc R U .
C85 C -0.1256(9) 0.4562(6) 0.9322(6) 0.171(9) Uani 1 1 d . . .
H85 H -0.1364 0.4422 0.9583 0.205 Uiso 1 1 calc R U .
C63 C 0.5318(5) 0.6062(3) 0.5960(3) 0.096(3) Uani 1 1 d . . .
H51A H 0.5102 0.5747 0.5881 0.115 Uiso 1 1 calc R U .
H51B H 0.5300 0.6253 0.5695 0.115 Uiso 1 1 calc R U .
C77 C 0.3626(6) 0.5283(4) 0.6537(3) 0.102(3) Uani 1 1 d . . .
H71A H 0.3742 0.5412 0.6259 0.123 Uiso 1 1 calc R U .
H71B H 0.3147 0.5089 0.6484 0.123 Uiso 1 1 calc R U .
C75 C 0.2836(6) 0.6297(4) 0.7048(5) 0.128(5) Uani 1 1 d . . .
H69A H 0.3241 0.6536 0.7017 0.153 Uiso 1 1 calc R U .
H69B H 0.2320 0.6454 0.7015 0.153 Uiso 1 1 calc R U .
C87 C -0.0634(5) 0.5173(4) 0.8992(2) 0.085(3) Uani 1 1 d . U .
C64 C 0.6640(6) 0.5824(3) 0.5925(3) 0.085(3) Uani 1 1 d . . .
H52A H 0.6655 0.6007 0.5658 0.102 Uiso 1 1 calc R U .
H52B H 0.6486 0.5498 0.5846 0.102 Uiso 1 1 calc R U .
C86 C -0.0783(10) 0.4952(6) 0.9363(5) 0.162(7) Uani 1 1 d . . .
H86 H -0.0567 0.5066 0.9637 0.194 Uiso 1 1 calc R U .
C98 C -0.1384(5) 0.4581(3) 0.8577(4) 0.097(4) Uani 1 1 d D . .
C69 C 0.8908(6) 0.7272(4) 0.6687(3) 0.098(3) Uani 1 1 d . . .
H57 H 0.9412 0.7174 0.6632 0.117 Uiso 1 1 calc R U .
C54 C 0.4253(5) 0.7591(5) 0.3340(4) 0.118(4) Uani 1 1 d . . .
H42 H 0.4085 0.7317 0.3182 0.142 Uiso 1 1 calc R U .
C44 C 0.5229(5) 0.9243(4) 0.3909(4) 0.114(4) Uani 1 1 d . . .
H32A H 0.5167 0.9475 0.4133 0.171 Uiso 1 1 calc R U .
H32B H 0.4881 0.9323 0.3646 0.171 Uiso 1 1 calc R U .
H32C H 0.5773 0.9244 0.3849 0.171 Uiso 1 1 calc R U .
C56 C 0.8096(6) 0.7847(3) 0.6936(3) 0.091(3) Uani 1 1 d . . .
H44 H 0.8036 0.8148 0.7059 0.109 Uiso 1 1 calc R U .
C58 C 0.6491(7) 0.8152(3) 0.7045(3) 0.103(3) Uani 1 1 d . . .
H47A H 0.5934 0.8180 0.7072 0.154 Uiso 1 1 calc R U .
H47B H 0.6638 0.8397 0.6852 0.154 Uiso 1 1 calc R U .
H47C H 0.6801 0.8187 0.7328 0.154 Uiso 1 1 calc R U .
N13 N 0.8236(3) 0.5641(2) 0.7958(2) 0.0641(16) Uani 1 1 d . . .
O4 O 0.4685(4) 0.7503(3) 0.5243(3) 0.118(3) Uani 1 1 d . . .
O3 O 0.5115(4) 0.8404(3) 0.5270(2) 0.115(2) Uani 1 1 d . . .
O9 O 0.2733(5) 0.3752(2) 0.6191(2) 0.107(2) Uani 1 1 d . . .
N27 N 0.1173(6) 0.3615(3) 0.6129(2) 0.096(3) Uani 1 1 d . . .
N4 N 1.1419(4) 0.8118(2) 0.4036(2) 0.0787(19) Uani 1 1 d . . .
N2 N 1.3610(3) 0.8147(2) 0.4707(2) 0.082(2) Uani 1 1 d . . .
N1 N 1.2221(5) 0.9343(2) 0.4814(3) 0.111(3) Uani 1 1 d . . .
C81 C 0.3840(5) 0.4848(4) 0.8338(3) 0.097(3) Uani 1 1 d . . .
N3 N 1.2736(5) 0.8370(3) 0.5904(3) 0.115(3) Uani 1 1 d . . .
C42 C 0.4750(4) 0.8372(4) 0.3785(3) 0.081(3) Uani 1 1 d . . .
C104 C 0.1751(8) 0.2329(3) 0.6993(3) 0.103(3) Uani 1 1 d . . .
C73 C 0.2782(4) 0.6277(3) 0.7778(5) 0.096(3) Uani 1 1 d . . .
C113 C 0.0376(6) 0.3099(4) 0.6438(4) 0.108(4) Uani 1 1 d . . .
C105 C 0.3117(6) 0.2414(4) 0.6953(3) 0.106(4) Uani 1 1 d . . .
H11A H 0.3305 0.2504 0.7254 0.127 Uiso 1 1 calc R U .
H11B H 0.3166 0.2069 0.6933 0.127 Uiso 1 1 calc R U .
C112 C 0.0433(6) 0.3522(4) 0.6142(4) 0.100(3) Uani 1 1 d . . .
C114 C -0.0403(5) 0.2927(5) 0.6558(4) 0.116(4) Uani 1 1 d . . .
H101 H -0.0878 0.3082 0.6454 0.139 Uiso 1 1 calc R U .
C90 C 0.0335(7) 0.6108(4) 0.8471(4) 0.129(4) Uani 1 1 d . U .
H90A H 0.0835 0.6106 0.8667 0.155 Uiso 1 1 calc R U .
H90B H 0.0064 0.6409 0.8510 0.155 Uiso 1 1 calc R U .
C52 C 0.4273(5) 0.7185(4) 0.4052(5) 0.107(3) Uani 1 1 d . . .
C88 C 0.0181(8) 0.5818(6) 0.9337(5) 0.221(10) Uani 1 1 d . . .
H89A H 0.0747 0.5765 0.9369 0.331 Uiso 1 1 calc R U .
H89B H -0.0034 0.5680 0.9582 0.331 Uiso 1 1 calc R U .
H89C H 0.0074 0.6156 0.9326 0.331 Uiso 1 1 calc R U .
C93 C -0.0695(8) 0.5563(5) 0.7093(5) 0.135(4) Uani 1 1 d . U .
H93A H -0.1154 0.5774 0.7068 0.162 Uiso 1 1 calc R U .
H93B H -0.0618 0.5457 0.6801 0.162 Uiso 1 1 calc R U .
C76 C 0.2850(6) 0.5930(4) 0.6719(4) 0.115(4) Uani 1 1 d . . .
H70A H 0.2375 0.5733 0.6708 0.138 Uiso 1 1 calc R U .
H70B H 0.2858 0.6076 0.6434 0.138 Uiso 1 1 calc R U .
C91 C 0.0497(7) 0.6054(4) 0.7984(4) 0.110(3) Uani 1 1 d . U .
H91A H 0.0662 0.6359 0.7874 0.132 Uiso 1 1 calc R U .
H91B H 0.0920 0.5823 0.7966 0.132 Uiso 1 1 calc R U .
C95 C -0.1470(7) 0.4481(5) 0.7456(6) 0.139(5) Uani 1 1 d . . .
H95A H -0.1979 0.4317 0.7404 0.167 Uiso 0.5 1 calc R U P
H95B H -0.1051 0.4257 0.7409 0.167 Uiso 0.5 1 calc R U P
C45 C 0.5346(8) 0.8992(4) 0.4790(5) 0.135(5) Uani 1 1 d . . .
H33A H 0.4906 0.9199 0.4843 0.161 Uiso 1 1 calc R U .
H33B H 0.5753 0.9193 0.4689 0.161 Uiso 1 1 calc R U .
C110 C 0.1408(10) 0.3977(4) 0.5908(4) 0.133(5) Uani 1 1 d . . .
H10A H 0.1012 0.4229 0.5905 0.160 Uiso 0.5 1 calc R U P
H10B H 0.1412 0.3875 0.5607 0.160 Uiso 0.5 1 calc R U P
C84 C 0.3306(7) 0.5352(7) 0.8881(4) 0.145(5) Uani 1 1 d . . .
H78 H 0.3431 0.5139 0.9113 0.174 Uiso 1 1 calc R U .
C103 C 0.1818(10) 0.1905(3) 0.7264(3) 0.157(7) Uani 1 1 d . . .
H11C H 0.2357 0.1874 0.7406 0.235 Uiso 1 1 calc R U .
H11D H 0.1680 0.1629 0.7084 0.235 Uiso 1 1 calc R U .
H11E H 0.1462 0.1930 0.7481 0.235 Uiso 1 1 calc R U .
C106 C 0.3599(6) 0.2613(5) 0.6696(5) 0.150(6) Uani 1 1 d . . .
H10C H 0.3520 0.2473 0.6405 0.180 Uiso 1 1 calc R U .
H10D H 0.4154 0.2577 0.6819 0.180 Uiso 1 1 calc R U .
C82 C 0.4097(8) 0.4472(4) 0.8675(4) 0.167(7) Uani 1 1 d . . .
H76A H 0.4394 0.4228 0.8547 0.250 Uiso 1 1 calc R U .
H76B H 0.3635 0.4332 0.8775 0.250 Uiso 1 1 calc R U .
H76C H 0.4428 0.4616 0.8918 0.250 Uiso 1 1 calc R U .
C107 C 0.3851(5) 0.3380(6) 0.6464(4) 0.147(6) Uani 1 1 d . . .
H10E H 0.3932 0.3240 0.6185 0.176 Uiso 1 1 calc R U .
H10F H 0.4367 0.3428 0.6638 0.176 Uiso 1 1 calc R U .
C48 C 0.4640(9) 0.7753(7) 0.5625(4) 0.162(7) Uani 1 1 d . . .
H36A H 0.4736 0.7543 0.5878 0.194 Uiso 1 1 calc R U .
H36B H 0.4120 0.7901 0.5621 0.194 Uiso 1 1 calc R U .
C70 C 0.2964(10) 0.5758(7) 0.8894(6) 0.168(7) Uani 1 1 d . U .
H64 H 0.2817 0.5818 0.9170 0.202 Uiso 1 1 calc R U .
C108 C 0.3437(8) 0.3815(5) 0.6401(4) 0.133(4) Uani 1 1 d . U .
H10G H 0.3393 0.3960 0.6684 0.160 Uiso 1 1 calc R U .
H10H H 0.3734 0.4033 0.6238 0.160 Uiso 1 1 calc R U .
C71 C 0.2741(6) 0.6151(6) 0.8594(6) 0.167(8) Uani 1 1 d . . .
H65 H 0.2517 0.6441 0.8665 0.201 Uiso 1 1 calc R U .
C74 C 0.2406(6) 0.6752(3) 0.7797(6) 0.156(7) Uani 1 1 d . . .
H68A H 0.2796 0.6997 0.7773 0.235 Uiso 1 1 calc R U .
H68B H 0.2196 0.6786 0.8070 0.235 Uiso 1 1 calc R U .
H68C H 0.1980 0.6782 0.7558 0.235 Uiso 1 1 calc R U .
C101 C 0.0327(9) 0.2343(5) 0.6981(4) 0.132(4) Uani 1 1 d . U .
H113 H 0.0349 0.2083 0.7172 0.159 Uiso 1 1 calc R U .
C46 C 0.5683(9) 0.8762(5) 0.5213(4) 0.144(5) Uani 1 1 d . . .
H34A H 0.6203 0.8623 0.5193 0.173 Uiso 1 1 calc R U .
H34B H 0.5730 0.8991 0.5453 0.173 Uiso 1 1 calc R U .
C109 C 0.2173(10) 0.4179(5) 0.6061(5) 0.151(5) Uani 1 1 d . U .
H10I H 0.2140 0.4385 0.6313 0.181 Uiso 1 1 calc R U .
H10J H 0.2367 0.4367 0.5832 0.181 Uiso 1 1 calc R U .
C47 C 0.5276(11) 0.8122(6) 0.5637(4) 0.166(7) Uani 1 1 d . . .
H35A H 0.5287 0.8316 0.5899 0.200 Uiso 1 1 calc R U .
H35B H 0.5793 0.7969 0.5641 0.200 Uiso 1 1 calc R U .
C96 C -0.2091(8) 0.3965(4) 0.8070(6) 0.198(7) Uani 1 1 d . U .
H97A H -0.2121 0.3875 0.7767 0.297 Uiso 1 1 calc R U .
H97B H -0.2620 0.4016 0.8143 0.297 Uiso 1 1 calc R U .
H97C H -0.1835 0.3714 0.8250 0.297 Uiso 1 1 calc R U .
C111 C -0.0235(9) 0.3774(5) 0.5918(6) 0.216(9) Uani 1 1 d . . .
H10K H -0.0404 0.4016 0.6107 0.324 Uiso 1 1 calc R U .
H10L H -0.0665 0.3553 0.5837 0.324 Uiso 1 1 calc R U .
H10M H -0.0085 0.3921 0.5659 0.324 Uiso 1 1 calc R U .
C51 C 0.4041(7) 0.6711(4) 0.3860(6) 0.155(6) Uani 1 1 d . . .
H40A H 0.4277 0.6463 0.4051 0.233 Uiso 1 1 calc R U .
H40B H 0.4224 0.6682 0.3579 0.233 Uiso 1 1 calc R U .
H40C H 0.3470 0.6680 0.3826 0.233 Uiso 1 1 calc R U .
C100 C -0.0401(10) 0.2563(5) 0.6806(6) 0.165(7) Uani 1 1 d . . .
H100 H -0.0882 0.2439 0.6873 0.198 Uiso 1 1 calc R U .
O26 O -0.1167(4) 0.2909(2) 0.7721(2) 0.113(2) Uiso 1 1 d . . .
H26C H -0.0958 0.2638 0.7732 0.136 Uiso 1 1 d R U .
H26D H -0.1511 0.2912 0.7892 0.136 Uiso 1 1 d R U .
O14 O 0.7176(7) 0.8499(4) 0.5918(4) 0.191(4) Uiso 1 1 d . . .
H14E H 0.7270 0.8651 0.6152 0.229 Uiso 1 1 d R U .
H14F H 0.6695 0.8424 0.5880 0.229 Uiso 1 1 d R U .
O13 O 1.0661(7) 0.6971(4) 0.7128(4) 0.195(4) Uiso 1 1 d . . .
H13E H 1.0714 0.7261 0.7189 0.234 Uiso 1 1 d R U .
H13F H 1.0204 0.6885 0.7168 0.234 Uiso 1 1 d R U .
O17 O 0.2359(6) 0.7353(4) 0.3736(4) 0.180(4) Uiso 1 1 d . . .
H17E H 0.2205 0.7548 0.3913 0.216 Uiso 1 1 d R U .
H17F H 0.2725 0.7187 0.3867 0.216 Uiso 1 1 d R U .
O28 O 0.5966(6) 0.3845(4) 0.8506(3) 0.175(4) Uiso 1 1 d . . .
H28C H 0.6373 0.3771 0.8676 0.210 Uiso 1 1 d R U .
H28D H 0.5962 0.4140 0.8468 0.210 Uiso 1 1 d R U .
O23 O -0.0985(7) 0.4864(4) 0.6020(4) 0.197(4) Uiso 1 1 d . . .
H23C H -0.1381 0.4691 0.5946 0.237 Uiso 1 1 d R U .
H23D H -0.0937 0.5053 0.5816 0.237 Uiso 1 1 d R U .
O29 O 0.2450(7) 0.6932(4) 0.2910(4) 0.200(5) Uiso 1 1 d . . .
H29C H 0.2049 0.6990 0.2730 0.239 Uiso 1 1 d R U .
H29D H 0.2392 0.7062 0.3147 0.239 Uiso 1 1 d R U .
O21 O 0.1026(6) 0.6457(4) 0.6365(4) 0.191(4) Uiso 1 1 d . . .
H21C H 0.0951 0.6621 0.6582 0.229 Uiso 1 1 d R U .
H21D H 0.1406 0.6575 0.6254 0.229 Uiso 1 1 d R U .
O18 O 0.3442(8) 0.7389(5) 0.2309(5) 0.254(6) Uiso 1 1 d . . .
H18C H 0.3774 0.7179 0.2265 0.305 Uiso 1 1 d R U .
H18D H 0.3190 0.7291 0.2506 0.305 Uiso 1 1 d R U .
O20 O 0.6331(8) 0.4514(5) 0.6214(5) 0.252(6) Uiso 1 1 d . . .
H20C H 0.5913 0.4503 0.6037 0.303 Uiso 1 1 d R U .
H20D H 0.6713 0.4442 0.6082 0.303 Uiso 1 1 d R U .
O22 O 0.0818(10) 0.5462(5) 0.6184(6) 0.290(8) Uiso 1 1 d . . .
H22C H 0.0476 0.5604 0.6010 0.348 Uiso 1 1 d R U .
H22D H 0.1205 0.5401 0.6052 0.348 Uiso 1 1 d R U .
O25 O -0.3615(8) 0.3814(5) 0.7098(5) 0.243(6) Uiso 1 1 d . . .
H25C H -0.3856 0.4075 0.7074 0.292 Uiso 1 1 d R U .
H25D H -0.3129 0.3874 0.7121 0.292 Uiso 1 1 d R U .
O15 O 0.4373(9) 0.8399(5) 0.7305(5) 0.259(7) Uiso 1 1 d . . .
H15E H 0.4299 0.8541 0.7065 0.311 Uiso 1 1 d R U .
H15F H 0.4023 0.8189 0.7307 0.311 Uiso 1 1 d R U .
O24 O -0.2296(10) 0.3298(6) 0.5677(6) 0.301(8) Uiso 1 1 d . . .
H24C H -0.2230 0.3097 0.5485 0.361 Uiso 1 1 d R U .
H24D H -0.2070 0.3551 0.5618 0.361 Uiso 1 1 d R U .
O19 O 0.2345(11) 0.6824(6) 0.5923(6) 0.319(9) Uiso 1 1 d . . .
H19F H 0.2177 0.6954 0.5685 0.382 Uiso 1 1 d R U .
H19G H 0.2175 0.7005 0.6139 0.382 Uiso 1 1 d R U .
O30 O -0.085(2) 0.5431(11) 0.5369(10) 0.54(2) Uiso 1 1 d . . .
H30C H -0.1069 0.5697 0.5322 0.646 Uiso 1 1 d R U .
H30D H -0.0361 0.5465 0.5368 0.646 Uiso 1 1 d R U .
O31 O 0.6181(11) 1.0470(6) 0.4317(7) 0.319(9) Uiso 1 1 d . . .
H31C H 0.6204 1.0365 0.4066 0.383 Uiso 1 1 d R U .
H31D H 0.5795 1.0341 0.4414 0.383 Uiso 1 1 d R U .
O32 O 0.7733(15) 0.4265(8) 0.5764(9) 0.438(15) Uiso 1 1 d . . .
H32F H 0.8004 0.4501 0.5860 0.526 Uiso 1 1 d R U .
H32G H 0.7259 0.4311 0.5799 0.526 Uiso 1 1 d R U .
O33 O 0.3811(14) 0.9763(8) 0.4998(9) 0.437(14) Uiso 1 1 d . . .
H33E H 0.3374 0.9658 0.4879 0.524 Uiso 1 1 d R U .
H33F H 0.4088 0.9838 0.4804 0.524 Uiso 1 1 d R U .
O34 O 0.4092(15) 0.5305(9) 0.5240(9) 0.439(14) Uiso 1 1 d . . .
H34E H 0.4261 0.5084 0.5409 0.527 Uiso 1 1 d R U .
H34F H 0.3774 0.5471 0.5359 0.527 Uiso 1 1 d R U .
O35 O 0.272(3) 0.5050(16) 0.4960(16) 0.82(4) Uiso 1 1 d . . .
H35F H 0.2448 0.5167 0.5141 0.986 Uiso 1 1 d R U .
H35E H 0.2748 0.4758 0.4983 0.986 Uiso 1 1 d R U .
O36 O 0.3056(15) 0.5974(8) 0.5486(8) 0.405(13) Uiso 1 1 d . . .
O37 O 1.030(3) 0.5901(14) 0.5283(14) 0.71(3) Uiso 1 1 d . . .
H37E H 1.0514 0.5782 0.5517 0.847 Uiso 1 1 d R U .
H37F H 0.9805 0.5880 0.5277 0.847 Uiso 1 1 d R U .
O16 O 0.182(3) 0.5357(14) 0.5589(14) 0.71(3) Uiso 1 1 d . . .
H16E H 0.1387 0.5509 0.5558 0.847 Uiso 1 1 d R U .
H16F H 0.2183 0.5544 0.5551 0.847 Uiso 1 1 d R U .
O38 O 0.5117(9) 0.5514(5) 0.4369(5) 0.259(7) Uiso 1 1 d . . .
H38E H 0.4736 0.5514 0.4167 0.311 Uiso 1 1 d R U .
H38F H 0.4936 0.5464 0.4604 0.311 Uiso 1 1 d R U .
O27 O -0.2332(10) 0.2707(6) 0.8392(5) 0.289(8) Uiso 1 1 d . . .
H27D H -0.2775 0.2660 0.8475 0.347 Uiso 1 1 d R U .
H27C H -0.2252 0.2911 0.8215 0.347 Uiso 1 1 d R U .

loop_
_atom_site_aniso_label
_atom_site_aniso_U_11
_atom_site_aniso_U_22
_atom_site_aniso_U_33
_atom_site_aniso_U_23
_atom_site_aniso_U_13
_atom_site_aniso_U_12
Co9 0.0326(3) 0.0381(4) 0.0362(4) -0.0028(3) 0.0098(3) -0.0003(3)
Co3 0.0342(3) 0.0418(4) 0.0370(4) -0.0006(3) 0.0092(3) -0.0007(3)
Co2 0.0315(3) 0.0434(4) 0.0393(4) -0.0017(3) 0.0090(3) -0.0001(3)
Co10 0.0285(3) 0.0500(4) 0.0518(5) 0.0051(3) 0.0111(3) 0.0058(3)
Co6 0.0278(3) 0.0474(4) 0.0482(5) 0.0088(3) 0.0091(3) 0.0024(3)
Co1 0.0388(4) 0.0472(4) 0.0576(5) 0.0026(4) 0.0218(4) 0.0056(3)
Co5 0.0537(5) 0.0520(5) 0.0407(5) 0.0066(3) 0.0123(4) -0.0118(4)
Co7 0.0317(4) 0.0503(5) 0.0581(5) 0.0048(4) 0.0095(3) -0.0051(3)
Co8 0.0496(4) 0.0579(5) 0.0450(5) -0.0159(4) 0.0133(4) 0.0059(4)
Co4 0.0429(4) 0.0863(7) 0.0624(6) 0.0200(5) 0.0210(4) 0.0210(4)
O1 0.053(2) 0.046(2) 0.062(3) 0.004(2) 0.010(2) 0.0036(19)
N42 0.038(2) 0.053(3) 0.046(3) -0.010(2) 0.014(2) 0.001(2)
O2 0.052(2) 0.064(3) 0.046(3) 0.011(2) 0.0087(19) -0.001(2)
C13 0.037(3) 0.049(3) 0.053(4) 0.003(3) 0.011(3) -0.002(2)
N6 0.034(2) 0.051(3) 0.055(3) 0.001(2) 0.014(2) -0.003(2)
N17 0.031(2) 0.052(3) 0.057(3) -0.003(2) 0.007(2) -0.001(2)
N22 0.033(2) 0.062(3) 0.052(3) -0.006(2) 0.012(2) 0.012(2)
C18 0.039(3) 0.044(3) 0.042(3) 0.003(2) 0.009(2) 0.000(2)
N41 0.036(2) 0.044(2) 0.043(3) -0.004(2) 0.009(2) 0.0026(19)
C20 0.036(3) 0.046(3) 0.038(3) 0.005(2) 0.006(2) 0.004(2)
C6 0.041(3) 0.044(3) 0.052(4) 0.003(3) 0.014(3) -0.002(2)
N7 0.036(2) 0.054(3) 0.049(3) -0.010(2) 0.009(2) -0.007(2)
C9 0.036(3) 0.048(3) 0.045(4) -0.009(3) 0.008(2) 0.000(2)
C11 0.041(3) 0.041(3) 0.047(4) 0.005(2) 0.005(3) -0.007(2)
C28 0.049(3) 0.050(3) 0.043(4) -0.009(3) 0.004(3) -0.002(3)
N10 0.057(3) 0.058(3) 0.047(3) 0.005(2) 0.013(3) -0.009(2)
N40 0.041(2) 0.053(3) 0.038(3) -0.007(2) 0.010(2) -0.006(2)
C32 0.072(4) 0.048(4) 0.086(6) 0.018(4) 0.009(4) 0.006(3)
C7 0.036(3) 0.055(3) 0.036(3) -0.002(3) 0.014(2) 0.004(3)
C22 0.043(3) 0.038(3) 0.048(4) -0.004(3) 0.016(3) 0.004(2)
O6 0.063(3) 0.089(4) 0.076(4) 0.019(3) 0.022(3) -0.013(3)
C12 0.037(3) 0.058(4) 0.051(4) 0.007(3) 0.014(3) 0.004(3)
C14 0.033(3) 0.064(4) 0.043(4) 0.012(3) 0.008(2) 0.002(3)
O8 0.057(3) 0.067(3) 0.097(4) -0.023(3) 0.023(3) -0.014(2)
N18 0.040(3) 0.059(3) 0.067(4) 0.002(3) 0.012(2) -0.013(2)
N12 0.058(3) 0.065(3) 0.045(3) 0.014(3) 0.010(3) -0.004(3)
C19 0.039(3) 0.048(3) 0.042(3) -0.001(2) 0.010(2) 0.006(2)
C8 0.052(3) 0.051(3) 0.057(4) 0.002(3) 0.008(3) 0.010(3)
N35 0.060(3) 0.062(3) 0.044(3) 0.011(2) 0.009(2) -0.009(3)
C31 0.052(3) 0.051(4) 0.077(5) -0.014(3) 0.013(3) 0.002(3)
C15 0.036(3) 0.057(4) 0.063(4) 0.012(3) 0.013(3) 0.008(3)
O7 0.065(3) 0.091(4) 0.075(4) 0.028(3) -0.003(3) -0.020(3)
C21 0.048(3) 0.050(3) 0.041(3) -0.010(3) 0.007(3) 0.001(3)
C94 0.054(4) 0.144(9) 0.079(7) -0.050(6) 0.007(4) -0.006(5)
C23 0.048(3) 0.048(3) 0.054(4) -0.002(3) 0.007(3) -0.001(3)
N11 0.041(3) 0.097(5) 0.080(5) 0.021(4) 0.013(3) 0.019(3)
C3 0.063(4) 0.059(4) 0.083(6) 0.023(4) 0.031(4) 0.013(3)
C16 0.043(3) 0.065(4) 0.098(6) 0.023(4) 0.020(4) 0.011(3)
N32 0.051(3) 0.066(4) 0.095(6) 0.023(4) -0.003(3) -0.010(3)
N23 0.070(3) 0.059(3) 0.055(4) -0.015(3) 0.009(3) 0.010(3)
C36 0.042(3) 0.044(3) 0.045(4) -0.006(2) 0.020(3) -0.009(2)
N29 0.043(3) 0.108(6) 0.110(6) -0.073(5) -0.004(4) 0.016(4)
N28 0.058(3) 0.066(4) 0.074(4) 0.027(3) 0.038(3) 0.024(3)
C5 0.057(4) 0.049(4) 0.072(5) 0.012(3) 0.021(4) 0.018(3)
N31 0.048(3) 0.104(5) 0.069(5) -0.018(4) 0.020(3) -0.026(3)
O5 0.081(3) 0.065(3) 0.063(3) 0.001(2) 0.002(3) -0.016(3)
O12 0.114(5) 0.179(6) 0.085(5) 0.030(4) 0.049(4) 0.056(5)
N36 0.078(4) 0.057(3) 0.060(4) 0.006(3) 0.019(3) -0.003(3)
C24 0.039(3) 0.052(3) 0.044(4) -0.002(3) 0.009(3) 0.000(2)
C10 0.053(3) 0.055(4) 0.058(4) -0.008(3) 0.011(3) -0.010(3)
N37 0.041(3) 0.119(6) 0.080(5) 0.020(5) 0.013(3) 0.026(3)
C1 0.053(4) 0.069(4) 0.066(5) 0.012(3) 0.026(3) 0.013(3)
N33 0.044(3) 0.058(4) 0.120(6) 0.011(4) 0.010(4) 0.000(3)
C38 0.042(3) 0.039(3) 0.054(4) -0.005(3) 0.017(3) -0.004(2)
O11 0.065(4) 0.087(4) 0.241(10) 0.064(5) 0.061(5) 0.018(3)
N19 0.059(3) 0.067(4) 0.050(4) 0.003(3) 0.002(3) 0.012(3)
N24 0.056(3) 0.058(3) 0.048(3) -0.018(2) 0.017(3) -0.008(2)
C39 0.058(4) 0.047(3) 0.070(5) -0.003(3) 0.010(3) 0.008(3)
N25 0.118(6) 0.080(5) 0.057(4) -0.030(3) 0.028(4) -0.024(4)
C67 0.054(4) 0.085(5) 0.056(5) 0.017(4) 0.007(3) 0.006(4)
O10 0.074(4) 0.170(6) 0.076(4) -0.035(4) 0.011(3) 0.038(4)
C27 0.044(3) 0.054(3) 0.038(3) -0.007(3) 0.002(3) -0.003(3)
C50 0.081(6) 0.101(7) 0.143(11) 0.051(7) 0.029(7) 0.003(5)
C4 0.069(4) 0.055(4) 0.092(6) -0.008(4) 0.043(4) 0.006(3)
C26 0.068(4) 0.068(4) 0.055(5) -0.008(3) -0.015(3) 0.013(4)
N20 0.067(4) 0.060(3) 0.087(5) 0.007(3) 0.012(3) -0.023(3)
N16 0.055(3) 0.075(4) 0.062(4) -0.012(3) 0.006(3) -0.005(3)
N30 0.045(3) 0.085(5) 0.129(7) -0.050(5) -0.003(4) 0.003(3)
C68 0.070(5) 0.075(5) 0.055(5) 0.018(4) 0.005(4) -0.023(4)
C30 0.053(3) 0.054(4) 0.062(4) -0.022(3) 0.015(3) 0.004(3)
C17 0.043(3) 0.069(5) 0.105(7) 0.001(4) 0.022(4) -0.001(3)
N21 0.078(4) 0.097(5) 0.049(4) 0.013(3) 0.009(3) 0.028(4)
C102 0.083(5) 0.077(5) 0.050(4) -0.018(4) 0.029(4) -0.019(4)
N34 0.076(4) 0.067(4) 0.051(4) 0.007(3) 0.010(3) -0.002(3)
C35 0.061(4) 0.082(5) 0.037(4) -0.008(3) 0.006(3) -0.008(3)
C34 0.056(4) 0.086(5) 0.049(4) -0.001(4) 0.004(3) -0.007(4)
N38 0.066(4) 0.104(6) 0.117(7) 0.040(5) 0.030(5) 0.026(4)
N9 0.089(5) 0.081(5) 0.096(6) -0.021(4) 0.012(4) -0.034(4)
N26 0.072(4) 0.103(5) 0.080(5) -0.043(4) 0.011(4) 0.006(4)
C92 0.173(11) 0.105(7) 0.082(7) 0.025(6) 0.065(8) -0.031(7)
C57 0.088(5) 0.050(4) 0.058(5) 0.010(3) 0.008(4) -0.019(4)
C33 0.062(4) 0.067(4) 0.070(5) 0.020(4) 0.006(4) 0.013(3)
N39 0.066(4) 0.087(5) 0.105(6) 0.026(4) 0.036(4) 0.026(4)
N14 0.078(5) 0.103(6) 0.137(8) -0.058(5) 0.032(5) -0.007(4)
C72 0.044(4) 0.108(7) 0.133(9) -0.058(7) 0.043(5) -0.022(4)
C2 0.050(4) 0.082(5) 0.070(6) -0.001(4) 0.017(4) 0.018(3)
N8 0.100(5) 0.088(5) 0.075(5) 0.011(4) 0.009(4) 0.037(4)
C49 0.104(8) 0.170(12) 0.166(14) 0.101(11) 0.058(9) 0.020(8)
C29 0.102(6) 0.075(5) 0.048(5) -0.014(4) -0.002(4) 0.014(4)
C25 0.054(4) 0.059(4) 0.089(6) -0.001(4) -0.011(4) 0.017(3)
C41 0.047(4) 0.164(10) 0.100(8) 0.050(8) 0.018(5) 0.017(5)
C80 0.072(5) 0.067(6) 0.174(12) 0.028(6) -0.010(6) -0.004(4)
C66 0.076(5) 0.134(8) 0.084(7) 0.024(6) 0.022(5) 0.023(5)
C83 0.063(5) 0.151(9) 0.059(6) -0.005(6) 0.013(4) -0.045(6)
C53 0.042(3) 0.115(7) 0.064(5) 0.003(5) 0.014(3) 0.012(4)
C43 0.048(4) 0.091(6) 0.115(8) 0.026(6) 0.031(5) 0.025(4)
C59 0.105(6) 0.051(4) 0.062(5) 0.006(3) 0.022(4) -0.003(4)
C65 0.096(6) 0.065(5) 0.113(8) 0.005(5) 0.019(6) 0.016(4)
C37 0.083(5) 0.057(4) 0.061(5) -0.014(3) 0.021(4) -0.002(3)
C40 0.081(6) 0.162(11) 0.061(6) 0.001(7) 0.007(5) 0.025(7)
C99 0.125(7) 0.110(7) 0.183(9) 0.042(7) 0.063(7) 0.015(6)
C62 0.066(5) 0.097(6) 0.117(8) 0.022(6) 0.005(5) -0.034(5)
N5 0.099(5) 0.064(5) 0.162(9) 0.026(5) 0.040(5) 0.015(4)
C97 0.048(5) 0.059(5) 0.282(19) -0.020(8) 0.054(8) -0.009(4)
C61 0.055(4) 0.120(7) 0.102(8) 0.007(6) 0.020(5) 0.010(5)
C79 0.051(4) 0.063(5) 0.167(10) -0.038(6) 0.008(5) 0.005(4)
C89 0.061(5) 0.096(7) 0.092(7) -0.016(6) 0.000(5) 0.038(5)
C55 0.108(8) 0.090(7) 0.131(10) 0.016(7) 0.018(7) -0.035(6)
N15 0.102(5) 0.085(5) 0.121(7) 0.060(5) 0.032(5) 0.021(4)
C60 0.092(6) 0.095(6) 0.073(6) 0.013(5) 0.027(5) 0.022(5)
C78 0.097(6) 0.094(6) 0.089(7) -0.035(5) 0.046(6) -0.043(5)
C85 0.161(13) 0.158(13) 0.223(19) 0.120(13) 0.135(14) 0.078(11)
C63 0.083(6) 0.101(7) 0.099(8) -0.005(5) -0.007(5) -0.043(5)
C77 0.109(7) 0.137(9) 0.063(6) -0.020(6) 0.022(5) -0.065(7)
C75 0.070(6) 0.084(7) 0.219(16) 0.055(9) -0.017(7) 0.006(5)
C87 0.092(5) 0.122(6) 0.047(4) 0.018(4) 0.035(4) 0.073(5)
C64 0.113(7) 0.055(4) 0.086(7) -0.012(4) 0.007(6) -0.016(4)
C86 0.194(15) 0.204(16) 0.102(10) 0.044(10) 0.074(10) 0.102(13)
C98 0.074(5) 0.052(5) 0.179(12) 0.036(6) 0.066(7) 0.023(4)
C69 0.087(6) 0.108(8) 0.098(8) 0.022(6) 0.012(5) -0.027(6)
C54 0.057(5) 0.199(13) 0.094(9) -0.050(9) -0.005(5) 0.012(7)
C44 0.083(6) 0.122(8) 0.149(10) 0.065(7) 0.061(6) 0.040(6)
C56 0.121(8) 0.055(5) 0.089(7) 0.008(4) -0.008(6) -0.025(5)
C58 0.153(9) 0.057(5) 0.102(8) -0.001(5) 0.033(7) -0.001(5)
N13 0.031(3) 0.069(4) 0.093(5) 0.013(3) 0.012(3) 0.011(2)
O4 0.098(5) 0.158(7) 0.105(6) 0.054(5) 0.039(4) 0.035(5)
O3 0.096(5) 0.168(7) 0.082(5) -0.007(5) 0.016(4) 0.027(5)
O9 0.157(6) 0.086(4) 0.083(5) -0.025(3) 0.038(4) -0.046(4)
N27 0.145(8) 0.085(5) 0.059(5) -0.011(4) 0.016(5) 0.045(5)
N4 0.095(5) 0.075(4) 0.064(5) 0.006(3) 0.005(4) 0.025(4)
N2 0.052(3) 0.106(5) 0.096(5) 0.029(4) 0.037(3) 0.025(3)
N1 0.141(7) 0.053(4) 0.158(9) -0.014(4) 0.089(6) -0.009(4)
C81 0.069(5) 0.138(9) 0.076(7) 0.046(6) -0.022(5) -0.057(6)
N3 0.119(7) 0.146(8) 0.076(6) -0.023(5) 0.001(5) 0.051(6)
C42 0.036(3) 0.130(7) 0.082(6) 0.062(6) 0.028(4) 0.039(4)
C104 0.161(11) 0.081(6) 0.067(6) -0.029(5) 0.017(7) -0.002(7)
C73 0.040(4) 0.087(6) 0.165(11) -0.026(7) 0.027(6) -0.009(4)
C113 0.085(6) 0.117(8) 0.119(9) -0.079(7) -0.001(6) 0.027(6)
C105 0.092(7) 0.132(9) 0.087(7) -0.054(6) -0.009(6) 0.048(6)
C112 0.070(6) 0.126(9) 0.097(8) -0.054(7) -0.017(5) 0.026(6)
C114 0.050(4) 0.139(10) 0.162(12) -0.080(9) 0.022(6) -0.007(5)
C90 0.124(7) 0.085(6) 0.170(9) -0.031(6) -0.014(6) -0.034(5)
C52 0.050(4) 0.132(9) 0.141(11) -0.008(8) 0.020(6) -0.011(5)
C88 0.135(10) 0.30(2) 0.195(16) -0.186(16) -0.077(10) 0.109(12)
C93 0.139(8) 0.132(7) 0.141(8) 0.027(7) 0.047(7) 0.023(7)
C76 0.082(6) 0.135(9) 0.118(10) 0.068(8) -0.022(6) -0.028(7)
C91 0.099(6) 0.084(5) 0.150(8) -0.002(5) 0.024(6) -0.008(5)
C95 0.094(8) 0.150(12) 0.169(15) -0.058(11) -0.001(9) 0.015(8)
C45 0.121(9) 0.119(9) 0.166(14) -0.021(9) 0.031(9) 0.029(8)
C110 0.226(16) 0.070(7) 0.111(10) -0.011(6) 0.055(10) 0.033(8)
C84 0.105(9) 0.233(17) 0.100(10) 0.006(10) 0.022(7) -0.049(10)
C103 0.35(2) 0.066(6) 0.043(5) 0.001(4) -0.007(8) -0.002(9)
C106 0.082(7) 0.224(15) 0.140(12) -0.073(11) -0.001(7) 0.080(9)
C82 0.172(11) 0.173(11) 0.132(11) 0.103(10) -0.073(9) -0.091(10)
C107 0.047(5) 0.300(19) 0.098(9) -0.055(10) 0.028(5) -0.037(8)
C48 0.171(13) 0.249(18) 0.079(9) 0.047(10) 0.063(9) 0.029(13)
C70 0.140(9) 0.209(11) 0.164(10) -0.018(8) 0.054(8) -0.034(8)
C108 0.127(7) 0.160(8) 0.125(8) -0.023(6) 0.062(6) -0.057(7)
C71 0.083(7) 0.192(14) 0.244(18) -0.140(14) 0.085(10) -0.061(8)
C74 0.072(6) 0.071(6) 0.33(2) -0.045(9) 0.035(9) 0.013(5)
C101 0.166(8) 0.127(7) 0.112(7) -0.010(6) 0.045(7) -0.036(7)
C46 0.169(13) 0.160(12) 0.100(10) -0.017(9) 0.008(9) -0.008(11)
C109 0.192(9) 0.101(7) 0.166(9) -0.005(7) 0.047(8) 0.013(7)
C47 0.220(18) 0.211(16) 0.067(9) 0.016(9) 0.014(10) 0.081(14)
C96 0.139(10) 0.105(8) 0.341(17) -0.061(10) -0.004(11) -0.055(7)
C111 0.184(14) 0.182(14) 0.25(2) -0.061(14) -0.082(14) 0.117(12)
C51 0.109(9) 0.110(9) 0.25(2) -0.028(10) 0.045(10) -0.005(7)
C100 0.140(13) 0.122(11) 0.25(2) -0.011(12) 0.073(13) -0.022(10)

loop_
_atom_type_symbol
_atom_type_description
_atom_type_scat_dispersion_real
_atom_type_scat_dispersion_imag
_atom_type_scat_source
C C 0.0033 0.0016 'International Tables Vol C Tables 4.2.6.8 and 6.1.1.4'
H H 0.0000 0.0000 'International Tables Vol C Tables 4.2.6.8 and 6.1.1.4'
N N 0.0061 0.0033 'International Tables Vol C Tables 4.2.6.8 and 6.1.1.4'
O O 0.0106 0.0060 'International Tables Vol C Tables 4.2.6.8 and 6.1.1.4'
Co Co 0.3494 0.9721 'International Tables Vol C Tables 4.2.6.8 and 6.1.1.4'

loop_
_geom_angle_atom_site_label_1
_geom_angle_atom_site_label_2
_geom_angle_atom_site_label_3
_geom_angle
_geom_angle_site_symmetry_1
_geom_angle_site_symmetry_3
C21 Co9 C20 176.6(2) . .
C21 Co9 C22 89.8(2) . .
C20 Co9 C22 89.3(2) . .
C21 Co9 C19 91.2(2) . .
C20 Co9 C19 92.1(2) . .
C22 Co9 C19 89.1(2) . .
C21 Co9 C24 89.9(3) . .
C20 Co9 C24 91.1(2) . .
C22 Co9 C24 177.3(2) . .
C19 Co9 C24 88.2(2) . .
C21 Co9 C23 89.3(3) . .
C20 Co9 C23 87.4(2) . .
C22 Co9 C23 91.5(3) . .
C19 Co9 C23 179.2(3) . .
C24 Co9 C23 91.2(3) . .
C12 Co3 C8 176.7(3) . .
C12 Co3 C10 89.1(3) . .
C8 Co3 C10 87.7(3) . .
C12 Co3 C11 89.4(2) . .
C8 Co3 C11 91.5(3) . .
C10 Co3 C11 88.6(3) . .
C12 Co3 C7 91.3(3) . .
C8 Co3 C7 91.9(3) . .
C10 Co3 C7 178.5(3) . .
C11 Co3 C7 90.0(2) . .
C12 Co3 C9 89.0(2) . .
C8 Co3 C9 90.1(3) . .
C10 Co3 C9 90.1(3) . .
C11 Co3 C9 177.9(2) . .
C7 Co3 C9 91.4(2) . .
N6 Co2 N41 100.44(18) . .
N6 Co2 N7 164.96(18) . .
N41 Co2 N7 91.54(18) . .
N6 Co2 N40 92.04(18) . .
N41 Co2 N40 72.55(18) . .
N7 Co2 N40 100.27(17) . .
N6 Co2 N42 88.64(18) . .
N41 Co2 N42 72.51(18) . .
N7 Co2 N42 86.31(18) . .
N40 Co2 N42 144.58(19) . .
N6 Co2 O1 80.12(17) . .
N41 Co2 O1 144.79(18) . .
N7 Co2 O1 84.85(16) . .
N40 Co2 O1 142.56(18) . .
N42 Co2 O1 72.31(17) . .
N6 Co2 O2 87.53(17) . .
N41 Co2 O2 143.93(17) . .
N7 Co2 O2 88.07(17) . .
N40 Co2 O2 72.06(18) . .
N42 Co2 O2 143.31(17) . .
O1 Co2 O2 71.08(16) . .
N22 Co10 N28 95.9(2) . .
N22 Co10 N13 170.1(2) . 1_455
N28 Co10 N13 92.5(2) . 1_455
N22 Co10 N30 90.0(2) . .
N28 Co10 N30 75.7(3) . .
N13 Co10 N30 97.3(2) 1_455 .
N22 Co10 N29 91.0(2) . .
N28 Co10 N29 71.8(3) . .
N13 Co10 N29 86.4(2) 1_455 .
N30 Co10 N29 147.4(4) . .
N22 Co10 O12 83.2(2) . .
N28 Co10 O12 140.8(3) . .
N13 Co10 O12 86.9(2) 1_455 .
N30 Co10 O12 143.3(4) . .
N29 Co10 O12 69.0(3) . .
N22 Co10 O11 85.9(2) . .
N28 Co10 O11 148.2(3) . .
N13 Co10 O11 89.9(2) 1_455 .
N30 Co10 O11 72.6(4) . .
N29 Co10 O11 140.0(4) . .
O12 Co10 O11 71.0(4) . .
C15 Co6 C13 90.2(2) . .
C15 Co6 C14 87.0(3) . .
C13 Co6 C14 91.6(3) . .
C15 Co6 C17 91.5(3) . .
C13 Co6 C17 89.6(3) . .
C14 Co6 C17 178.1(3) . .
C15 Co6 C18 178.4(3) . .
C13 Co6 C18 90.2(2) . .
C14 Co6 C18 91.4(2) . .
C17 Co6 C18 90.1(3) . .
C15 Co6 C16 89.7(3) . .
C13 Co6 C16 177.6(3) . .
C14 Co6 C16 90.8(3) . .
C17 Co6 C16 88.0(4) . .
C18 Co6 C16 89.9(3) . .
C1 Co1 C3 91.0(3) . .
C1 Co1 C5 87.1(3) . .
C3 Co1 C5 88.3(3) . .
C1 Co1 C2 90.1(3) . .
C3 Co1 C2 88.3(3) . .
C5 Co1 C2 175.6(3) . .
C1 Co1 C4 88.1(3) . .
C3 Co1 C4 179.1(3) . .
C5 Co1 C4 91.7(3) . .
C2 Co1 C4 91.6(4) . .
C1 Co1 C6 176.6(3) . .
C3 Co1 C6 92.4(3) . .
C5 Co1 C6 92.7(3) . .
C2 Co1 C6 90.3(3) . .
C4 Co1 C6 88.5(3) . .
N12 Co5 N10 171.0(2) . .
N12 Co5 N35 99.5(2) . .
N10 Co5 N35 87.4(2) . .
N12 Co5 N34 90.4(2) . .
N10 Co5 N34 97.2(2) . .
N35 Co5 N34 72.8(2) . .
N12 Co5 N36 89.8(2) . .
N10 Co5 N36 86.8(2) . .
N35 Co5 N36 72.3(2) . .
N34 Co5 N36 144.7(2) . .
N12 Co5 O5 84.6(2) . .
N10 Co5 O5 86.40(19) . .
N35 Co5 O5 144.7(2) . .
N34 Co5 O5 142.5(2) . .
N36 Co5 O5 72.6(2) . .
N12 Co5 O6 88.81(19) . .
N10 Co5 O6 89.1(2) . .
N35 Co5 O6 143.1(2) . .
N34 Co5 O6 71.2(2) . .
N36 Co5 O6 144.1(2) . .
O5 Co5 O6 71.5(2) . .
N18 Co7 N31 91.3(2) . .
N18 Co7 N17 170.3(2) . .
N31 Co7 N17 96.6(2) . .
N18 Co7 N32 87.8(2) . .
N31 Co7 N32 73.1(3) . .
N17 Co7 N32 89.1(2) . .
N18 Co7 N33 91.7(2) . .
N31 Co7 N33 73.0(3) . .
N17 Co7 N33 96.00(19) . .
N32 Co7 N33 146.1(3) . .
N18 Co7 O8 85.20(19) . .
N31 Co7 O8 145.4(3) . .
N17 Co7 O8 85.09(17) . .
N32 Co7 O8 72.4(3) . .
N33 Co7 O8 141.3(3) . .
N18 Co7 O7 92.1(2) . .
N31 Co7 O7 143.9(3) . .
N17 Co7 O7 84.90(19) . .
N32 Co7 O7 143.0(3) . .
N33 Co7 O7 70.9(3) . .
O8 Co7 O7 70.7(2) . .
N23 Co8 N24 167.0(2) . .
N23 Co8 N27 88.7(2) . .
N24 Co8 N27 88.8(2) . .
N23 Co8 N26 89.1(2) . .
N24 Co8 N26 102.3(2) . .
N27 Co8 N26 72.4(4) . .
N23 Co8 O9 86.1(2) . .
N24 Co8 O9 80.9(2) . .
N27 Co8 O9 76.8(4) . .
N26 Co8 O9 148.9(3) . .
N23 Co8 N25 93.0(2) . .
N24 Co8 N25 96.7(2) . .
N27 Co8 N25 142.7(4) . .
N26 Co8 N25 70.4(3) . .
O9 Co8 N25 140.5(3) . .
N23 Co8 O10 86.1(2) . .
N24 Co8 O10 89.2(2) . .
N27 Co8 O10 147.9(4) . .
N26 Co8 O10 139.0(3) . .
O9 Co8 O10 71.3(3) . .
N25 Co8 O10 69.3(3) . .
N2 Co4 N11 170.3(3) 1_455 .
N2 Co4 N37 94.9(3) 1_455 .
N11 Co4 N37 93.5(2) . .
N2 Co4 N39 95.0(2) 1_455 .
N11 Co4 N39 91.9(2) . .
N37 Co4 N39 72.8(3) . .
N2 Co4 N38 88.3(3) 1_455 .
N11 Co4 N38 89.6(3) . .
N37 Co4 N38 73.7(3) . .
N39 Co4 N38 146.5(3) . .
N2 Co4 O4 85.9(2) 1_455 .
N11 Co4 O4 84.6(2) . .
N37 Co4 O4 143.9(3) . .
N39 Co4 O4 143.1(4) . .
N38 Co4 O4 70.3(3) . .
N2 Co4 O3 87.8(3) 1_455 .
N11 Co4 O3 87.9(3) . .
N37 Co4 O3 145.1(3) . .
N39 Co4 O3 72.3(3) . .
N38 Co4 O3 141.2(3) . .
O4 Co4 O3 70.9(3) . .
C31 O1 C32 116.2(5) . .
C31 O1 Co2 114.5(4) . .
C32 O1 Co2 114.3(4) . .
C28 N42 C30 124.5(5) . .
C28 N42 Co2 118.7(4) . .
C30 N42 Co2 116.9(4) . .
C33 O2 C34 112.6(5) . .
C33 O2 Co2 113.7(4) . .
C34 O2 Co2 110.2(4) . .
N12 C13 Co6 175.4(6) . .
C6 N6 Co2 147.9(5) . .
C18 N17 Co7 160.7(5) . .
C20 N22 Co10 146.5(5) . .
N17 C18 Co6 177.4(5) . .
C27 N41 C38 121.1(5) . .
C27 N41 Co2 118.9(4) . .
C38 N41 Co2 119.7(4) . .
N22 C20 Co9 177.0(5) . .
N6 C6 Co1 179.2(6) . .
C7 N7 Co2 149.5(4) . .
N24 C9 Co3 177.6(5) 3_666 .
N10 C11 Co3 178.4(5) . .
N42 C28 C27 114.7(6) . .
N42 C28 C29 126.5(6) . .
C27 C28 C29 118.8(6) . .
C11 N10 Co5 153.0(5) . .
C36 N40 C35 121.8(5) . .
C36 N40 Co2 119.8(4) . .
C35 N40 Co2 118.4(4) . .
O1 C32 C33 105.6(5) . .
O1 C32 H14A 110.6 . .
C33 C32 H14A 110.6 . .
O1 C32 H14B 110.6 . .
C33 C32 H14B 110.6 . .
H14A C32 H14B 108.8 . .
N7 C7 Co3 177.6(5) . .
N19 C22 Co9 179.5(6) . .
C61 O6 C62 115.1(7) . .
C61 O6 Co5 112.0(5) . .
C62 O6 Co5 114.8(5) . .
N11 C12 Co3 176.5(6) . .
N16 C14 Co6 178.3(6) . .
C79 O8 C78 115.7(7) . .
C79 O8 Co7 109.8(5) . .
C78 O8 Co7 112.3(5) . .
C19 N18 Co7 156.4(5) . .
C13 N12 Co5 169.2(5) . .
N18 C19 Co9 176.5(5) . .
N8 C8 Co3 176.5(7) . .
C68 N35 C57 122.5(6) . .
C68 N35 Co5 118.7(5) . .
C57 N35 Co5 118.8(5) . .
O1 C31 C30 107.5(5) . .
O1 C31 H13A 110.2 . .
C30 C31 H13A 110.2 . .
O1 C31 H13B 110.2 . .
C30 C31 H13B 110.2 . .
H13A C31 H13B 108.5 . .
N13 C15 Co6 177.0(7) . .
C76 O7 C77 116.2(9) . .
C76 O7 Co7 108.6(6) . .
C77 O7 Co7 112.4(5) . .
N23 C21 Co9 177.9(6) . .
C95 C94 O12 113.8(10) . .
C95 C94 H94A 108.8 . .
O12 C94 H94A 108.8 . .
C95 C94 H94B 108.8 . .
O12 C94 H94B 108.8 . .
H94A C94 H94B 107.7 . .
N20 C23 Co9 177.7(6) . .
C12 N11 Co4 154.8(5) . .
N5 C3 Co1 179.4(8) . .
N15 C16 Co6 177.5(8) . .
C81 N32 C80 122.1(9) . .
C81 N32 Co7 120.0(7) . .
C80 N32 Co7 117.8(7) . .
C21 N23 Co8 151.9(5) . .
N40 C36 C37 126.0(6) . .
N40 C36 C38 114.0(5) . .
C37 C36 C38 120.0(5) . .
C97 N29 C95 118.6(12) . .
C97 N29 Co10 115.2(8) . .
C95 N29 Co10 126.2(10) . .
C98 N28 C87 124.6(8) . .
C98 N28 Co10 122.7(7) . .
C87 N28 Co10 112.7(5) . .
N4 C5 Co1 174.8(6) . .
C83 N31 C72 124.8(9) . .
C83 N31 Co7 119.1(7) . .
C72 N31 Co7 116.1(7) . .
C64 O5 C63 115.3(7) . .
C64 O5 Co5 112.2(4) . .
C63 O5 Co5 111.9(5) . .
C93 O12 C94 121.1(11) . .
C93 O12 Co10 119.8(9) . .
C94 O12 Co10 108.7(5) . .
C67 N36 C65 125.4(7) . .
C67 N36 Co5 118.3(5) . .
C65 N36 Co5 115.9(5) . .
N21 C24 Co9 177.6(6) . .
N9 C10 Co3 178.3(7) . .
C42 N37 C53 124.3(9) . .
C42 N37 Co4 118.3(7) . .
C53 N37 Co4 117.5(6) . .
N2 C1 Co1 178.5(7) . .
C73 N33 C75 120.2(9) . .
C73 N33 Co7 120.0(8) . .
C75 N33 Co7 119.7(7) . .
N41 C38 C39 122.0(6) . .
N41 C38 C36 113.7(5) . .
C39 C38 C36 124.3(5) . .
C91 O11 C92 113.8(9) . .
C91 O11 Co10 114.0(8) . .
C92 O11 Co10 108.8(6) . .
C9 N24 Co8 150.5(5) 3_666 .
C38 C39 C25 117.1(6) . .
C38 C39 H21 121.5 . .
C25 C39 H21 121.5 . .
C104 N25 C105 126.4(10) . .
C104 N25 Co8 121.3(8) . .
C105 N25 Co8 112.3(7) . .
N36 C67 C68 114.6(6) . .
N36 C67 C66 126.9(8) . .
C68 C67 C66 118.5(7) . .
C106 O10 C107 113.9(9) . .
C106 O10 Co8 112.9(7) . .
C107 O10 Co8 112.7(7) . .
N41 C27 C26 120.9(6) . .
N41 C27 C28 114.4(5) . .
C26 C27 C28 124.7(6) . .
N38 C50 C49 110.7(9) . .
N38 C50 H38A 109.5 . .
C49 C50 H38A 109.5 . .
N38 C50 H38B 109.5 . .
C49 C50 H38B 109.5 . .
H38A C50 H38B 108.1 . .
N1 C4 Co1 178.8(9) . .
C27 C26 C25 119.1(7) . .
C27 C26 H8 120.4 . .
C25 C26 H8 120.4 . .
C89 N30 C90 121.7(10) . .
C89 N30 Co10 120.1(8) . .
C90 N30 Co10 117.8(8) . .
N35 C68 C69 118.1(8) . .
N35 C68 C67 115.5(6) . .
C69 C68 C67 126.4(8) . .
N42 C30 C31 109.1(5) . .
N42 C30 H12A 109.9 . .
C31 C30 H12A 109.9 . .
N42 C30 H12B 109.9 . .
C31 C30 H12B 109.9 . .
H12A C30 H12B 108.3 . .
N14 C17 Co6 177.8(8) . .
N26 C102 C101 124.4(11) . .
N26 C102 C104 115.7(8) . .
C101 C102 C104 119.9(11) . .
C59 N34 C60 120.1(7) . .
C59 N34 Co5 119.3(5) . .
C60 N34 Co5 120.4(5) . .
N40 C35 C34 108.9(5) . .
N40 C35 H17A 109.9 . .
C34 C35 H17A 109.9 . .
N40 C35 H17B 109.9 . .
C34 C35 H17B 109.9 . .
H17A C35 H17B 108.3 . .
O2 C34 C35 106.5(5) . .
O2 C34 H16A 110.4 . .
C35 C34 H16A 110.4 . .
O2 C34 H16B 110.4 . .
C35 C34 H16B 110.4 . .
H16A C34 H16B 108.6 . .
C52 N38 C50 124.9(11) . .
C52 N38 Co4 116.4(8) . .
C50 N38 Co4 117.9(8) . .
C113 N26 C102 122.8(10) . .
C113 N26 Co8 118.6(9) . .
C102 N26 Co8 118.3(6) . .
C93 C92 O11 109.0(9) . .
C93 C92 H92A 109.9 . .
O11 C92 H92A 109.9 . .
C93 C92 H92B 109.9 . .
O11 C92 H92B 109.9 . .
H92A C92 H92B 108.3 . .
C56 C57 N35 119.5(8) . .
C56 C57 C59 127.5(8) . .
N35 C57 C59 113.0(6) . .
O2 C33 C32 107.9(6) . .
O2 C33 H15A 110.1 . .
C32 C33 H15A 110.1 . .
O2 C33 H15B 110.1 . .
C32 C33 H15B 110.1 . .
H15A C33 H15B 108.4 . .
C43 N39 C45 122.4(10) . .
C43 N39 Co4 119.9(7) . .
C45 N39 Co4 117.7(8) . .
N31 C72 C73 116.1(8) . .
N31 C72 C71 116.9(13) . .
C73 C72 C71 127.0(12) . .
N3 C2 Co1 177.0(7) . .
O4 C49 C50 105.2(8) . .
O4 C49 H37A 110.7 . .
C50 C49 H37A 110.7 . .
O4 C49 H37B 110.7 . .
C50 C49 H37B 110.7 . .
H37A C49 H37B 108.8 . .
C26 C25 C39 119.8(6) . .
C26 C25 H7 120.1 . .
C39 C25 H7 120.1 . .
C40 C41 C42 116.8(11) . .
C40 C41 H29 121.6 . .
C42 C41 H29 121.6 . .
N32 C80 C79 109.9(7) . .
N32 C80 H74A 109.7 . .
C79 C80 H74A 109.7 . .
N32 C80 H74B 109.7 . .
C79 C80 H74B 109.7 . .
H74A C80 H74B 108.2 . .
C67 C66 H55A 109.5 . .
C67 C66 H55B 109.5 . .
H55A C66 H55B 109.5 . .
C67 C66 H55C 109.5 . .
H55A C66 H55C 109.5 . .
H55B C66 H55C 109.5 . .
N31 C83 C84 127.1(13) . .
N31 C83 C81 114.4(8) . .
C84 C83 C81 118.5(13) . .
C54 C53 N37 118.1(10) . .
C54 C53 C52 127.2(12) . .
N37 C53 C52 114.7(9) . .
N39 C43 C42 111.8(8) . .
N39 C43 C44 122.0(11) . .
C42 C43 C44 126.2(10) . .
N34 C59 C57 115.9(7) . .
N34 C59 C58 127.7(8) . .
C57 C59 C58 116.4(8) . .
N36 C65 C64 108.8(7) . .
N36 C65 H53A 109.9 . .
C64 C65 H53A 109.9 . .
N36 C65 H53B 109.9 . .
C64 C65 H53B 109.9 . .
H53A C65 H53B 108.3 . .
C36 C37 H19A 109.5 . .
C36 C37 H19B 109.5 . .
H19A C37 H19B 109.5 . .
C36 C37 H19C 109.5 . .
H19A C37 H19C 109.5 . .
H19B C37 H19C 109.5 . .
C41 C40 C54 122.4(11) . .
C41 C40 H28 118.8 . .
C54 C40 H28 118.8 . .
C98 C99 C85 108.5(13) . .
C98 C99 H99 125.8 . .
C85 C99 H99 125.8 . .
O6 C62 C63 107.9(6) . .
O6 C62 H50A 110.1 . .
C63 C62 H50A 110.1 . .
O6 C62 H50B 110.1 . .
C63 C62 H50B 110.1 . .
H50A C62 H50B 108.4 . .
N29 C97 C98 116.2(8) . .
N29 C97 C96 123.3(16) . .
C98 C97 C96 120.2(15) . .
O6 C61 C60 108.6(7) . .
O6 C61 H49A 110.0 . .
C60 C61 H49A 110.0 . .
O6 C61 H49B 110.0 . .
C60 C61 H49B 110.0 . .
H49A C61 H49B 108.4 . .
O8 C79 C80 107.1(7) . .
O8 C79 H73A 110.3 . .
C80 C79 H73A 110.3 . .
O8 C79 H73B 110.3 . .
C80 C79 H73B 110.3 . .
H73A C79 H73B 108.6 . .
N30 C89 C87 118.0(10) . .
N30 C89 C88 128.2(13) . .
C87 C89 C88 113.8(13) . .
C56 C55 C69 121.3(10) . .
C56 C55 H43 119.3 . .
C69 C55 H43 119.3 . .
N34 C60 C61 108.8(6) . .
N34 C60 H48A 109.9 . .
C61 C60 H48A 109.9 . .
N34 C60 H48B 109.9 . .
C61 C60 H48B 109.9 . .
H48A C60 H48B 108.3 . .
O8 C78 C77 104.3(7) . .
O8 C78 H72A 110.9 . .
C77 C78 H72A 110.9 . .
O8 C78 H72B 110.9 . .
C77 C78 H72B 110.9 . .
H72A C78 H72B 108.9 . .
C86 C85 C99 127.7(13) . .
C86 C85 H85 116.2 . .
C99 C85 H85 116.2 . .
O5 C63 C62 106.2(8) . .
O5 C63 H51A 110.5 . .
C62 C63 H51A 110.5 . .
O5 C63 H51B 110.5 . .
C62 C63 H51B 110.5 . .
H51A C63 H51B 108.7 . .
O7 C77 C78 107.4(8) . .
O7 C77 H71A 110.2 . .
C78 C77 H71A 110.2 . .
O7 C77 H71B 110.2 . .
C78 C77 H71B 110.2 . .
H71A C77 H71B 108.5 . .
N33 C75 C76 108.1(8) . .
N33 C75 H69A 110.1 . .
C76 C75 H69A 110.1 . .
N33 C75 H69B 110.1 . .
C76 C75 H69B 110.1 . .
H69A C75 H69B 108.4 . .
C86 C87 C89 131.4(13) . .
C86 C87 N28 115.1(12) . .
C89 C87 N28 113.5(7) . .
O5 C64 C65 106.9(7) . .
O5 C64 H52A 110.4 . .
C65 C64 H52A 110.4 . .
O5 C64 H52B 110.4 . .
C65 C64 H52B 110.4 . .
H52A C64 H52B 108.6 . .
C85 C86 C87 117.8(16) . .
C85 C86 H86 121.1 . .
C87 C86 H86 121.1 . .
N28 C98 C99 126.3(13) . .
N28 C98 C97 113.8(8) . .
C99 C98 C97 119.9(12) . .
C55 C69 C68 118.4(10) . .
C55 C69 H57 120.8 . .
C68 C69 H57 120.8 . .
C53 C54 C40 118.4(11) . .
C53 C54 H42 120.8 . .
C40 C54 H42 120.8 . .
C43 C44 H32A 109.5 . .
C43 C44 H32B 109.5 . .
H32A C44 H32B 109.5 . .
C43 C44 H32C 109.5 . .
H32A C44 H32C 109.5 . .
H32B C44 H32C 109.5 . .
C55 C56 C57 120.1(9) . .
C55 C56 H44 120.0 . .
C57 C56 H44 120.0 . .
C59 C58 H47A 109.5 . .
C59 C58 H47B 109.5 . .
H47A C58 H47B 109.5 . .
C59 C58 H47C 109.5 . .
H47A C58 H47C 109.5 . .
H47B C58 H47C 109.5 . .
C15 N13 Co10 150.8(5) . 1_655
C48 O4 C49 113.3(10) . .
C48 O4 Co4 113.9(8) . .
C49 O4 Co4 115.0(7) . .
C47 O3 C46 116.3(12) . .
C47 O3 Co4 112.7(9) . .
C46 O3 Co4 112.9(7) . .
C108 O9 C109 121.1(10) . .
C108 O9 Co8 113.1(7) . .
C109 O9 Co8 109.8(7) . .
C112 N27 C110 122.4(11) . .
C112 N27 Co8 121.4(8) . .
C110 N27 Co8 116.2(9) . .
C1 N2 Co4 166.6(7) . 1_655
N32 C81 C83 113.4(8) . .
N32 C81 C82 125.2(13) . .
C83 C81 C82 121.3(12) . .
N37 C42 C41 119.9(11) . .
N37 C42 C43 117.3(8) . .
C41 C42 C43 122.8(9) . .
N25 C104 C103 126.0(13) . .
N25 C104 C102 113.9(10) . .
C103 C104 C102 120.1(12) . .
N33 C73 C72 114.6(9) . .
N33 C73 C74 127.3(13) . .
C72 C73 C74 118.1(11) . .
N26 C113 C114 119.0(13) . .
N26 C113 C112 118.8(11) . .
C114 C113 C112 122.2(10) . .
C106 C105 N25 116.7(10) . .
C106 C105 H11A 108.1 . .
N25 C105 H11A 108.1 . .
C106 C105 H11B 108.1 . .
N25 C105 H11B 108.1 . .
H11A C105 H11B 107.3 . .
N27 C112 C111 126.7(15) . .
N27 C112 C113 108.6(9) . .
C111 C112 C113 124.7(13) . .
C100 C114 C113 118.3(12) . .
C100 C114 H101 120.9 . .
C113 C114 H101 120.9 . .
N30 C90 C91 107.9(8) . .
N30 C90 H90A 110.1 . .
C91 C90 H90A 110.1 . .
N30 C90 H90B 110.1 . .
C91 C90 H90B 110.1 . .
H90A C90 H90B 108.4 . .
N38 C52 C53 117.1(11) . .
N38 C52 C51 122.7(13) . .
C53 C52 C51 120.0(13) . .
C89 C88 H89A 109.5 . .
C89 C88 H89B 109.5 . .
H89A C88 H89B 109.5 . .
C89 C88 H89C 109.5 . .
H89A C88 H89C 109.5 . .
H89B C88 H89C 109.5 . .
O12 C93 C92 108.2(12) . .
O12 C93 H93A 110.1 . .
C92 C93 H93A 110.1 . .
O12 C93 H93B 110.1 . .
C92 C93 H93B 110.1 . .
H93A C93 H93B 108.4 . .
O7 C76 C75 108.9(9) . .
O7 C76 H70A 109.9 . .
C75 C76 H70A 109.9 . .
O7 C76 H70B 109.9 . .
C75 C76 H70B 109.9 . .
H70A C76 H70B 108.3 . .
O11 C91 C90 108.6(10) . .
O11 C91 H91A 110.0 . .
C90 C91 H91A 110.0 . .
O11 C91 H91B 110.0 . .
C90 C91 H91B 110.0 . .
H91A C91 H91B 108.4 . .
N29 C95 C94 106.5(12) . .
N29 C95 H95A 110.4 . .
C94 C95 H95A 110.4 . .
N29 C95 H95B 110.4 . .
C94 C95 H95B 110.4 . .
H95A C95 H95B 108.6 . .
N39 C45 C46 113.8(11) . .
N39 C45 H33A 108.8 . .
C46 C45 H33A 108.8 . .
N39 C45 H33B 108.8 . .
C46 C45 H33B 108.8 . .
H33A C45 H33B 107.7 . .
N27 C110 C109 117.1(13) . .
N27 C110 H10A 108.0 . .
C109 C110 H10A 108.0 . .
N27 C110 H10B 108.0 . .
C109 C110 H10B 108.0 . .
H10A C110 H10B 107.3 . .
C70 C84 C83 106.1(16) . .
C70 C84 H78 127.0 . .
C83 C84 H78 127.0 . .
C104 C103 H11C 109.5 . .
C104 C103 H11D 109.5 . .
H11C C103 H11D 109.5 . .
C104 C103 H11E 109.5 . .
H11C C103 H11E 109.5 . .
H11D C103 H11E 109.5 . .
C105 C106 O10 103.1(8) . .
C105 C106 H10C 111.1 . .
O10 C106 H10C 111.1 . .
C105 C106 H10D 111.1 . .
O10 C106 H10D 111.1 . .
H10C C106 H10D 109.1 . .
C81 C82 H76A 109.5 . .
C81 C82 H76B 109.5 . .
H76A C82 H76B 109.5 . .
C81 C82 H76C 109.5 . .
H76A C82 H76C 109.5 . .
H76B C82 H76C 109.5 . .
O10 C107 C108 105.7(8) . .
O10 C107 H10E 110.6 . .
C108 C107 H10E 110.6 . .
O10 C107 H10F 110.6 . .
C108 C107 H10F 110.6 . .
H10E C107 H10F 108.7 . .
O4 C48 C47 104.6(10) . .
O4 C48 H36A 110.8 . .
C47 C48 H36A 110.8 . .
O4 C48 H36B 110.8 . .
C47 C48 H36B 110.8 . .
H36A C48 H36B 108.9 . .
C84 C70 C71 137.2(18) . .
C84 C70 H64 111.4 . .
C71 C70 H64 111.4 . .
O9 C108 C107 111.1(11) . .
O9 C108 H10G 109.4 . .
C107 C108 H10G 109.4 . .
O9 C108 H10H 109.4 . .
C107 C108 H10H 109.4 . .
H10G C108 H10H 108.0 . .
C72 C71 C70 107.8(13) . .
C72 C71 H65 126.1 . .
C70 C71 H65 126.1 . .
C73 C74 H68A 109.5 . .
C73 C74 H68B 109.5 . .
H68A C74 H68B 109.5 . .
C73 C74 H68C 109.5 . .
H68A C74 H68C 109.5 . .
H68B C74 H68C 109.5 . .
C102 C101 C100 114.9(13) . .
C102 C101 H113 122.5 . .
C100 C101 H113 122.5 . .
O3 C46 C45 103.0(11) . .
O3 C46 H34A 111.2 . .
C45 C46 H34A 111.2 . .
O3 C46 H34B 111.2 . .
C45 C46 H34B 111.2 . .
H34A C46 H34B 109.1 . .
C110 C109 O9 106.0(10) . .
C110 C109 H10I 110.5 . .
O9 C109 H10I 110.5 . .
C110 C109 H10J 110.5 . .
O9 C109 H10J 110.5 . .
H10I C109 H10J 108.7 . .
O3 C47 C48 108.2(13) . .
O3 C47 H35A 110.1 . .
C48 C47 H35A 110.1 . .
O3 C47 H35B 110.1 . .
C48 C47 H35B 110.1 . .
H35A C47 H35B 108.4 . .
C97 C96 H97A 109.5 . .
C97 C96 H97B 109.5 . .
H97A C96 H97B 109.5 . .
C97 C96 H97C 109.5 . .
H97A C96 H97C 109.5 . .
H97B C96 H97C 109.5 . .
C112 C111 H10K 109.5 . .
C112 C111 H10L 109.5 . .
H10K C111 H10L 109.5 . .
C112 C111 H10M 109.5 . .
H10K C111 H10M 109.5 . .
H10L C111 H10M 109.5 . .
C52 C51 H40A 109.5 . .
C52 C51 H40B 109.5 . .
H40A C51 H40B 109.5 . .
C52 C51 H40C 109.5 . .
H40A C51 H40C 109.5 . .
H40B C51 H40C 109.5 . .
C114 C100 C101 120.6(14) . .
C114 C100 H100 119.7 . .
C101 C100 H100 119.7 . .
H26C O26 H26D 108.0 . .
H14E O14 H14F 108.6 . .
H13E O13 H13F 108.8 . .
H17E O17 H17F 109.0 . .
H28C O28 H28D 108.8 . .
H23C O23 H23D 108.4 . .
H29C O29 H29D 108.6 . .
H21C O21 H21D 108.5 . .
H18C O18 H18D 107.9 . .
H20C O20 H20D 108.5 . .
H22C O22 H22D 107.7 . .
H25C O25 H25D 107.3 . .
H15E O15 H15F 108.3 . .
H24C O24 H24D 107.9 . .
H19F O19 H19G 107.0 . .
H30C O30 H30D 108.5 . .
H31C O31 H31D 108.5 . .
H32F O32 H32G 109.0 . .
H33E O33 H33F 108.8 . .
H34E O34 H34F 108.9 . .
H35F O35 H35E 111.3 . .
H37E O37 H37F 108.3 . .
H16E O16 H16F 108.5 . .
H38E O38 H38F 108.1 . .
H27D O27 H27C 123.5 . .

loop_
_geom_bond_atom_site_label_1
_geom_bond_atom_site_label_2
_geom_bond_distance
_geom_bond_site_symmetry_2
Co9 C21 1.864(6) .
Co9 C20 1.875(5) .
Co9 C22 1.889(7) .
Co9 C19 1.899(6) .
Co9 C24 1.904(7) .
Co9 C23 1.917(6) .
Co3 C12 1.875(6) .
Co3 C8 1.880(6) .
Co3 C10 1.893(7) .
Co3 C11 1.895(6) .
Co3 C7 1.905(6) .
Co3 C9 1.913(6) .
Co2 N6 2.112(4) .
Co2 N41 2.130(5) .
Co2 N7 2.136(5) .
Co2 N40 2.179(5) .
Co2 N42 2.184(5) .
Co2 O1 2.266(4) .
Co2 O2 2.277(4) .
Co10 N22 2.076(4) .
Co10 N28 2.079(5) .
Co10 N13 2.089(5) 1_455
Co10 N30 2.120(7) .
Co10 N29 2.215(7) .
Co10 O12 2.268(7) .
Co10 O11 2.294(6) .
Co6 C15 1.886(6) .
Co6 C13 1.887(6) .
Co6 C14 1.892(7) .
Co6 C17 1.901(9) .
Co6 C18 1.905(5) .
Co6 C16 1.906(7) .
Co1 C1 1.880(6) .
Co1 C3 1.882(7) .
Co1 C5 1.890(9) .
Co1 C2 1.894(9) .
Co1 C4 1.895(7) .
Co1 C6 1.897(5) .
Co5 N12 2.071(5) .
Co5 N10 2.094(5) .
Co5 N35 2.122(5) .
Co5 N34 2.180(6) .
Co5 N36 2.184(6) .
Co5 O5 2.274(5) .
Co5 O6 2.294(5) .
Co7 N18 2.076(5) .
Co7 N31 2.107(6) .
Co7 N17 2.107(4) .
Co7 N32 2.147(6) .
Co7 N33 2.183(6) .
Co7 O8 2.293(5) .
Co7 O7 2.306(6) .
Co8 N23 2.067(5) .
Co8 N24 2.106(5) .
Co8 N27 2.145(8) .
Co8 N26 2.160(7) .
Co8 O9 2.202(6) .
Co8 N25 2.243(8) .
Co8 O10 2.267(6) .
Co4 N2 2.054(5) 1_455
Co4 N11 2.074(5) .
Co4 N37 2.111(7) .
Co4 N39 2.164(7) .
Co4 N38 2.218(9) .
Co4 O4 2.296(7) .
Co4 O3 2.308(8) .
O1 C31 1.403(8) .
O1 C32 1.406(8) .
N42 C28 1.265(8) .
N42 C30 1.455(7) .
O2 C33 1.418(8) .
O2 C34 1.439(8) .
C13 N12 1.150(7) .
N6 C6 1.144(7) .
N17 C18 1.122(7) .
N22 C20 1.143(7) .
N41 C27 1.305(7) .
N41 C38 1.325(7) .
N7 C7 1.145(7) .
C9 N24 1.130(7) 3_666
C11 N10 1.152(7) .
C28 C27 1.482(8) .
C28 C29 1.498(10) .
N40 C36 1.278(7) .
N40 C35 1.471(8) .
C32 C33 1.489(11) .
C32 H14A 0.9900 .
C32 H14B 0.9900 .
C22 N19 1.150(8) .
O6 C61 1.362(10) .
O6 C62 1.387(10) .
C12 N11 1.125(7) .
C14 N16 1.156(8) .
O8 C79 1.428(11) .
O8 C78 1.434(10) .
N18 C19 1.138(7) .
C8 N8 1.150(8) .
N35 C68 1.313(9) .
N35 C57 1.370(9) .
C31 C30 1.487(10) .
C31 H13A 0.9900 .
C31 H13B 0.9900 .
C15 N13 1.134(7) .
O7 C76 1.403(11) .
O7 C77 1.413(11) .
C21 N23 1.149(7) .
C94 C95 1.351(17) .
C94 O12 1.539(12) .
C94 H94A 0.9900 .
C94 H94B 0.9900 .
C23 N20 1.135(7) .
C3 N5 1.156(9) .
C16 N15 1.153(9) .
N32 C81 1.254(12) .
N32 C80 1.436(12) .
C36 C37 1.496(8) .
C36 C38 1.495(8) .
N29 C97 1.292(16) .
N29 C95 1.297(15) .
N28 C98 1.265(11) .
N28 C87 1.447(11) .
C5 N4 1.140(9) .
N31 C83 1.298(12) .
N31 C72 1.381(11) .
O5 C64 1.393(10) .
O5 C63 1.440(10) .
O12 C93 1.280(13) .
N36 C67 1.276(9) .
N36 C65 1.460(10) .
C24 N21 1.138(8) .
C10 N9 1.122(8) .
N37 C42 1.300(10) .
N37 C53 1.339(11) .
C1 N2 1.135(8) .
N33 C73 1.238(12) .
N33 C75 1.421(14) .
C38 C39 1.376(9) .
O11 C91 1.231(12) .
O11 C92 1.559(13) .
N24 C9 1.129(7) 3_666
C39 C25 1.385(10) .
C39 H21 0.9500 .
N25 C104 1.206(12) .
N25 C105 1.466(12) .
C67 C68 1.445(11) .
C67 C66 1.493(10) .
O10 C106 1.396(14) .
O10 C107 1.419(14) .
C27 C26 1.373(9) .
C50 N38 1.447(12) .
C50 C49 1.479(17) .
C50 H38A 0.9900 .
C50 H38B 0.9900 .
C4 N1 1.145(9) .
C26 C25 1.373(10) .
C26 H8 0.9500 .
N30 C89 1.164(12) .
N30 C90 1.488(13) .
C68 C69 1.430(11) .
C30 H12A 0.9900 .
C30 H12B 0.9900 .
C17 N14 1.168(10) .
C102 N26 1.326(11) .
C102 C101 1.361(14) .
C102 C104 1.472(14) .
N34 C59 1.263(9) .
N34 C60 1.417(10) .
C35 C34 1.497(10) .
C35 H17A 0.9900 .
C35 H17B 0.9900 .
C34 H16A 0.9900 .
C34 H16B 0.9900 .
N38 C52 1.232(14) .
N26 C113 1.214(12) .
C92 C93 1.438(17) .
C92 H92A 0.9900 .
C92 H92B 0.9900 .
C57 C56 1.355(11) .
C57 C59 1.463(11) .
C33 H15A 0.9900 .
C33 H15B 0.9900 .
N39 C43 1.291(11) .
N39 C45 1.421(14) .
C72 C73 1.427(15) .
C72 C71 1.473(16) .
C2 N3 1.137(11) .
C49 O4 1.414(15) .
C49 H37A 0.9900 .
C49 H37B 0.9900 .
C25 H7 0.9500 .
C41 C40 1.289(15) .
C41 C42 1.422(13) .
C41 H29 0.9500 .
C80 C79 1.448(14) .
C80 H74A 0.9900 .
C80 H74B 0.9900 .
C66 H55A 0.9800 .
C66 H55B 0.9800 .
C66 H55C 0.9800 .
C83 C84 1.405(15) .
C83 C81 1.499(14) .
C53 C54 1.339(13) .
C53 C52 1.467(15) .
C43 C42 1.464(13) .
C43 C44 1.482(12) .
C59 C58 1.492(11) .
C65 C64 1.486(12) .
C65 H53A 0.9900 .
C65 H53B 0.9900 .
C37 H19A 0.9800 .
C37 H19B 0.9800 .
C37 H19C 0.9800 .
C40 C54 1.438(16) .
C40 H28 0.9500 .
C99 C98 1.396(9) .
C99 C85 1.46(2) .
C99 H99 0.9500 .
C62 C63 1.505(13) .
C62 H50A 0.9900 .
C62 H50B 0.9900 .
C97 C98 1.438(17) .
C97 C96 1.521(13) .
C61 C60 1.548(12) .
C61 H49A 0.9900 .
C61 H49B 0.9900 .
C79 H73A 0.9900 .
C79 H73B 0.9900 .
C89 C87 1.436(13) .
C89 C88 1.515(14) .
C55 C56 1.334(14) .
C55 C69 1.367(14) .
C55 H43 0.9500 .
C60 H48A 0.9900 .
C60 H48B 0.9900 .
C78 C77 1.472(14) .
C78 H72A 0.9900 .
C78 H72B 0.9900 .
C85 C86 1.37(2) .
C85 H85 0.9500 .
C63 H51A 0.9900 .
C63 H51B 0.9900 .
C77 H71A 0.9900 .
C77 H71B 0.9900 .
C75 C76 1.471(16) .
C75 H69A 0.9900 .
C75 H69B 0.9900 .
C87 C86 1.377(15) .
C64 H52A 0.9900 .
C64 H52B 0.9900 .
C86 H86 0.9500 .
C69 H57 0.9500 .
C54 H42 0.9500 .
C44 H32A 0.9800 .
C44 H32B 0.9800 .
C44 H32C 0.9800 .
C56 H44 0.9500 .
C58 H47A 0.9800 .
C58 H47B 0.9800 .
C58 H47C 0.9800 .
N13 Co10 2.089(5) 1_655
O4 C48 1.405(16) .
O3 C47 1.402(14) .
O3 C46 1.441(15) .
O9 C108 1.317(14) .
O9 C109 1.573(15) .
N27 C112 1.310(12) .
N27 C110 1.335(13) .
N2 Co4 2.054(5) 1_655
C81 C82 1.528(12) .
C104 C103 1.472(13) .
C73 C74 1.504(12) .
C113 C114 1.524(15) .
C113 C112 1.532(16) .
C105 C106 1.357(17) .
C105 H11A 0.9900 .
C105 H11B 0.9900 .
C112 C111 1.457(15) .
C114 C100 1.296(18) .
C114 H101 0.9500 .
C90 C91 1.600(16) .
C90 H90A 0.9900 .
C90 H90B 0.9900 .
C52 C51 1.510(15) .
C88 H89A 0.9800 .
C88 H89B 0.9800 .
C88 H89C 0.9800 .
C93 H93A 0.9900 .
C93 H93B 0.9900 .
C76 H70A 0.9900 .
C76 H70B 0.9900 .
C91 H91A 0.9900 .
C91 H91B 0.9900 .
C95 H95A 0.9900 .
C95 H95B 0.9900 .
C45 C46 1.526(18) .
C45 H33A 0.9900 .
C45 H33B 0.9900 .
C110 C109 1.463(19) .
C110 H10A 0.9900 .
C110 H10B 0.9900 .
C84 C70 1.30(2) .
C84 H78 0.9500 .
C103 H11C 0.9800 .
C103 H11D 0.9800 .
C103 H11E 0.9800 .
C106 H10C 0.9900 .
C106 H10D 0.9900 .
C82 H76A 0.9800 .
C82 H76B 0.9800 .
C82 H76C 0.9800 .
C107 C108 1.432(17) .
C107 H10E 0.9900 .
C107 H10F 0.9900 .
C48 C47 1.52(2) .
C48 H36A 0.9900 .
C48 H36B 0.9900 .
C70 C71 1.48(2) .
C70 H64 0.9500 .
C108 H10G 0.9900 .
C108 H10H 0.9900 .
C71 H65 0.9500 .
C74 H68A 0.9800 .
C74 H68B 0.9800 .
C74 H68C 0.9800 .
C101 C100 1.44(2) .
C101 H113 0.9500 .
C46 H34A 0.9900 .
C46 H34B 0.9900 .
C109 H10I 0.9900 .
C109 H10J 0.9900 .
C47 H35A 0.9900 .
C47 H35B 0.9900 .
C96 H97A 0.9800 .
C96 H97B 0.9800 .
C96 H97C 0.9800 .
C111 H10K 0.9800 .
C111 H10L 0.9800 .
C111 H10M 0.9800 .
C51 H40A 0.9800 .
C51 H40B 0.9800 .
C51 H40C 0.9800 .
C100 H100 0.9500 .
O26 H26C 0.8501 .
O26 H26D 0.8502 .
O14 H14E 0.8501 .
O14 H14F 0.8502 .
O13 H13E 0.8497 .
O13 H13F 0.8500 .
O17 H17E 0.8500 .
O17 H17F 0.8500 .
O28 H28C 0.8498 .
O28 H28D 0.8498 .
O23 H23C 0.8500 .
O23 H23D 0.8503 .
O29 H29C 0.8498 .
O29 H29D 0.8501 .
O21 H21C 0.8504 .
O21 H21D 0.8498 .
O18 H18C 0.8508 .
O18 H18D 0.8498 .
O20 H20C 0.8498 .
O20 H20D 0.8497 .
O22 H22C 0.8505 .
O22 H22D 0.8497 .
O25 H25C 0.8507 .
O25 H25D 0.8498 .
O15 H15E 0.8496 .
O15 H15F 0.8504 .
O24 H24C 0.8499 .
O24 H24D 0.8502 .
O19 H19F 0.8504 .
O19 H19G 0.9291 .
O30 H30C 0.8500 .
O30 H30D 0.8501 .
O31 H31C 0.8501 .
O31 H31D 0.8506 .
O32 H32F 0.8499 .
O32 H32G 0.8501 .
O33 H33E 0.8503 .
O33 H33F 0.8504 .
O34 H34E 0.8499 .
O34 H34F 0.8500 .
O35 H35F 0.8498 .
O35 H35E 0.8362 .
O37 H37E 0.8496 .
O37 H37F 0.8499 .
O16 H16E 0.8501 .
O16 H16F 0.8499 .
O38 H38E 0.8503 .
O38 H38F 0.8496 .
O27 H27D 0.8500 .
O27 H27C 0.8270 .
